data_7712468
loop_
_publ_author_name
'Terlecki, Micha\/l'
'Justyniak, Iwona'
'Leszczy\'nski, Micha\/l K.'
'Bernatowicz, Piotr'
'Lewi\'nski, Janusz'

_publ_section_title
;
 Factors controlling the structure of alkylzinc amidinates: on the role of
 N-substituents
;
_journal_issue 9
_journal_name_full 'Dalton Transactions'
_journal_page_first 2712
_journal_page_last 2721
_journal_paper_doi 10.1039/D2DT03722J
_journal_volume 52
_journal_year 2023
_chemical_formula_sum 'C34 H40 N4 Zn2'
_chemical_formula_weight 635.44
_space_group_crystal_system monoclinic
_space_group_IT_number 4
_space_group_name_Hall 'P 2yb'
_space_group_name_H-M_alt 'P 1 21 1'
_atom_sites_solution_hydrogens geom
_audit_creation_method SHELXL-2016/6
_audit_update_record
;
2022-11-20 deposited with the CCDC.	2023-02-03 downloaded from the CCDC.
;
_cell_angle_alpha 90
_cell_angle_beta 104.4370(10)
_cell_angle_gamma 90
_cell_formula_units_Z 8
_cell_length_a 15.2257(2)
_cell_length_b 22.1226(2)
_cell_length_c 19.5545(2)
_cell_measurement_reflns_used 14143
_cell_measurement_temperature 100(2)
_cell_measurement_theta_max 27.0744
_cell_measurement_theta_min 2.9945
_cell_volume 6378.59(12)
_computing_cell_refinement
;
CrysAlisPro, Agilent Technologies,
Version 1.171.35.19 (release 27-10-2011 CrysAlis171 .NET)
(compiled Oct 27 2011,15:02:11)
;
_computing_data_collection
;
CrysAlisPro, Agilent Technologies,
Version 1.171.35.19 (release 27-10-2011 CrysAlis171 .NET)
(compiled Oct 27 2011,15:02:11)
;
_computing_data_reduction
;
CrysAlisPro, Agilent Technologies,
Version 1.171.35.19 (release 27-10-2011 CrysAlis171 .NET)
(compiled Oct 27 2011,15:02:11)
;
_computing_molecular_graphics
;
CrystalMaker (Palmer, D. C. (2014) CrystalMaker Software Ltd, Begbroke, Oxfordshire, England.)
ORTEP III (Farrugia, L. J. (2012). J. Appl. Cryst. 45, 849-854.)
;
_computing_publication_material
;
Dolomanov, O.V.; Bourhis, L.J.; Gildea, R.J.; Howard, J.A.K.; Puschmann, H., OLEX2: 
(2009). J. Appl. Cryst., 42, 339-341
;
_computing_structure_refinement 'SHELXL-2016/6 (Sheldrick, 2016)'
_computing_structure_solution 'SHELXT (Sheldrick, G. M. (2015). Acta Cryst. A71, 3-8)'
_diffrn_ambient_temperature 100(2)
_diffrn_detector_area_resol_mean 16.2974
_diffrn_measured_fraction_theta_full 0.999
_diffrn_measured_fraction_theta_max 0.979
_diffrn_measurement_device_type 'SuperNova, Dual, Cu at zero, Eos'
_diffrn_measurement_method '\w scans'
_diffrn_radiation_type MoK\a
_diffrn_radiation_wavelength 0.71073
_diffrn_reflns_av_R_equivalents 0.0355
_diffrn_reflns_av_unetI/netI 0.0621
_diffrn_reflns_Laue_measured_fraction_full 0.999
_diffrn_reflns_Laue_measured_fraction_max 0.979
_diffrn_reflns_limit_h_max 12
_diffrn_reflns_limit_h_min -18
_diffrn_reflns_limit_k_max 26
_diffrn_reflns_limit_k_min -24
_diffrn_reflns_limit_l_max 23
_diffrn_reflns_limit_l_min -24
_diffrn_reflns_number 25876
_diffrn_reflns_point_group_measured_fraction_full 0.999
_diffrn_reflns_point_group_measured_fraction_max 0.979
_diffrn_reflns_theta_full 25.242
_diffrn_reflns_theta_max 25.981
_diffrn_reflns_theta_min 1.381
_diffrn_source 'SuperNova (Cu) X-ray Source'
_exptl_absorpt_coefficient_mu 1.532
_exptl_absorpt_correction_T_max 0.926
_exptl_absorpt_correction_T_min 0.848
_exptl_absorpt_correction_type multi-scan
_exptl_absorpt_process_details
;
CrysAlisPro, Agilent Technologies,
Version 1.171.35.19 (release 27-10-2011 CrysAlis171 .NET)
(compiled Oct 27 2011,15:02:11)
Empirical absorption correction using spherical harmonics,
 implemented in SCALE3 ABSPACK scaling algorithm.
;
_exptl_crystal_colour colorless
_exptl_crystal_density_diffrn 1.323
_exptl_crystal_description plate
_exptl_crystal_F_000 2656
_exptl_crystal_size_max 0.16
_exptl_crystal_size_mid 0.09
_exptl_crystal_size_min 0.05
_refine_diff_density_max 0.522
_refine_diff_density_min -0.813
_refine_diff_density_rms 0.087
_refine_ls_abs_structure_details
;
 Refined as an inversion twin.
;
_refine_ls_abs_structure_Flack 0.240(10)
_refine_ls_extinction_method none
_refine_ls_goodness_of_fit_ref 1.025
_refine_ls_hydrogen_treatment constr
_refine_ls_matrix_type full
_refine_ls_number_parameters 1466
_refine_ls_number_reflns 18795
_refine_ls_number_restraints 1
_refine_ls_restrained_S_all 1.025
_refine_ls_R_factor_all 0.0469
_refine_ls_R_factor_gt 0.0434
_refine_ls_shift/su_max 0.001
_refine_ls_shift/su_mean 0.000
_refine_ls_structure_factor_coef Fsqd
_refine_ls_weighting_details 'w=1/[\s^2^(Fo^2^)+(0.0649P)^2^] where P=(Fo^2^+2Fc^2^)/3'
_refine_ls_weighting_scheme calc
_refine_ls_wR_factor_gt 0.1111
_refine_ls_wR_factor_ref 0.1148
_reflns_Friedel_coverage 0.947
_reflns_Friedel_fraction_full 0.999
_reflns_Friedel_fraction_max 0.979
_reflns_number_gt 17490
_reflns_number_total 18795
_reflns_threshold_expression 'I > 2\s(I)'
_cod_data_source_file d2dt03722j2.cif
_cod_data_source_block shelxl
_cod_original_sg_symbol_H-M 'P 21'
_cod_database_code 7712468
_shelx_shelxl_version_number 2016/6
_shelx_space_group_comment
;
The symmetry employed for this shelxl refinement is uniquely defined
by the following loop, which should always be used as a source of
symmetry information in preference to the above space-group names.
They are only intended as comments.
;

loop_
_space_group_symop_operation_xyz
'x, y, z'
'-x, y+1/2, -z'

loop_
_atom_site_label
_atom_site_type_symbol
_atom_site_fract_x
_atom_site_fract_y
_atom_site_fract_z
_atom_site_U_iso_or_equiv
_atom_site_adp_type
_atom_site_occupancy
_atom_site_site_symmetry_order
_atom_site_calc_flag
_atom_site_refinement_flags_posn
_atom_site_refinement_flags_adp
_atom_site_refinement_flags_occupancy
_atom_site_disorder_assembly
_atom_site_disorder_group
C1 C 0.5216(4) 0.1594(3) -0.0184(3) 0.0182(13) Uani 1 1 d . . . . .
C2 C 0.5633(5) 0.1156(4) -0.0606(4) 0.0360(19) Uani 1 1 d . . . . .
H2A H 0.596970 0.138109 -0.088911 0.054 Uiso 1 1 calc R U . . .
H2B H 0.515207 0.091927 -0.091859 0.054 Uiso 1 1 calc R U . . .
H2C H 0.604647 0.088338 -0.028313 0.054 Uiso 1 1 calc R U . . .
C3 C 0.4580(5) 0.2023(4) -0.0718(4) 0.0326(17) Uani 1 1 d . . . . .
H3A H 0.434269 0.233652 -0.045882 0.049 Uiso 1 1 calc R U . . .
H3B H 0.407517 0.178965 -0.100703 0.049 Uiso 1 1 calc R U . . .
H3C H 0.492284 0.221217 -0.102341 0.049 Uiso 1 1 calc R U . . .
C4 C 0.5971(5) 0.1978(3) 0.0272(4) 0.0295(16) Uani 1 1 d . . . . .
H4A H 0.640378 0.171514 0.059407 0.044 Uiso 1 1 calc R U . . .
H4B H 0.571033 0.226622 0.054701 0.044 Uiso 1 1 calc R U . . .
H4C H 0.628512 0.219838 -0.003136 0.044 Uiso 1 1 calc R U . . .
C5 C 0.6732(4) 0.0913(3) 0.2277(3) 0.0180(13) Uani 1 1 d . . . . .
C6 C 0.7486(4) 0.1369(3) 0.2287(4) 0.0263(15) Uani 1 1 d . . . . .
H6A H 0.748690 0.167634 0.264827 0.039 Uiso 1 1 calc R U . . .
H6B H 0.738346 0.156430 0.182344 0.039 Uiso 1 1 calc R U . . .
H6C H 0.807231 0.116079 0.239486 0.039 Uiso 1 1 calc R U . . .
C7 C 0.6868(5) 0.0641(4) 0.3011(4) 0.042(2) Uani 1 1 d . . . . .
H7A H 0.639648 0.033780 0.300528 0.063 Uiso 1 1 calc R U . . .
H7B H 0.682753 0.096073 0.334868 0.063 Uiso 1 1 calc R U . . .
H7C H 0.746578 0.044917 0.315133 0.063 Uiso 1 1 calc R U . . .
C8 C 0.6779(5) 0.0414(4) 0.1748(5) 0.041(2) Uani 1 1 d . . . . .
H8A H 0.740379 0.026545 0.183462 0.061 Uiso 1 1 calc R U . . .
H8B H 0.658742 0.057591 0.126690 0.061 Uiso 1 1 calc R U . . .
H8C H 0.637772 0.008148 0.180229 0.061 Uiso 1 1 calc R U . . .
C9 C 0.4110(4) 0.2160(3) 0.1389(3) 0.0116(11) Uani 1 1 d . . . . .
H9 H 0.375015 0.249189 0.146508 0.014 Uiso 1 1 calc R U . . .
C10 C 0.2813(4) 0.1799(3) 0.0590(3) 0.0132(11) Uani 1 1 d . . . . .
C11 C 0.2477(4) 0.1731(3) -0.0139(3) 0.0155(12) Uani 1 1 d . . . . .
H11 H 0.288711 0.167601 -0.042882 0.019 Uiso 1 1 calc R U . . .
C12 C 0.1556(4) 0.1741(3) -0.0442(3) 0.0174(12) Uani 1 1 d . . . . .
H12 H 0.133940 0.170231 -0.093968 0.021 Uiso 1 1 calc R U . . .
C13 C 0.0940(4) 0.1809(3) -0.0025(3) 0.0154(12) Uani 1 1 d . . . . .
H13 H 0.030525 0.181019 -0.023255 0.019 Uiso 1 1 calc R U . . .
C14 C 0.1275(4) 0.1874(3) 0.0704(3) 0.0182(13) Uani 1 1 d . . . . .
H14 H 0.086547 0.192488 0.099525 0.022 Uiso 1 1 calc R U . . .
C15 C 0.2204(4) 0.1865(3) 0.1007(3) 0.0150(12) Uani 1 1 d . . . . .
H15 H 0.242387 0.190490 0.150455 0.018 Uiso 1 1 calc R U . . .
C16 C 0.5345(4) 0.2621(3) 0.2188(3) 0.0124(11) Uani 1 1 d . . . . .
C17 C 0.5153(4) 0.3203(3) 0.1920(3) 0.0160(12) Uani 1 1 d . . . . .
H17 H 0.474968 0.325963 0.146812 0.019 Uiso 1 1 calc R U . . .
C18 C 0.5555(4) 0.3708(3) 0.2314(3) 0.0197(13) Uani 1 1 d . . . . .
H18 H 0.541343 0.410484 0.213597 0.024 Uiso 1 1 calc R U . . .
C19 C 0.6160(4) 0.3619(3) 0.2967(3) 0.0200(13) Uani 1 1 d . . . . .
H19 H 0.644095 0.395726 0.323292 0.024 Uiso 1 1 calc R U . . .
C20 C 0.6356(4) 0.3045(3) 0.3229(3) 0.0220(14) Uani 1 1 d . . . . .
H20 H 0.676710 0.298575 0.367711 0.026 Uiso 1 1 calc R U . . .
C21 C 0.5946(4) 0.2549(3) 0.2832(3) 0.0165(12) Uani 1 1 d . . . . .
H21 H 0.608783 0.215321 0.301374 0.020 Uiso 1 1 calc R U . . .
C22 C 0.4183(4) 0.0363(3) 0.1486(3) 0.0118(11) Uani 1 1 d . . . . .
H22 H 0.383097 0.002193 0.154753 0.014 Uiso 1 1 calc R U . . .
C23 C 0.4486(4) -0.0136(3) 0.0516(3) 0.0119(12) Uani 1 1 d . . . . .
C24 C 0.4285(4) -0.0124(3) -0.0225(3) 0.0163(12) Uani 1 1 d . . . . .
H24 H 0.416489 0.024796 -0.047313 0.020 Uiso 1 1 calc R U . . .
C25 C 0.4264(4) -0.0668(3) -0.0592(3) 0.0225(14) Uani 1 1 d . . . . .
H25 H 0.412295 -0.066257 -0.109368 0.027 Uiso 1 1 calc R U . . .
C26 C 0.4444(4) -0.1211(3) -0.0245(4) 0.0236(14) Uani 1 1 d . . . . .
H26 H 0.441539 -0.157650 -0.050411 0.028 Uiso 1 1 calc R U . . .
C27 C 0.4670(4) -0.1223(3) 0.0493(3) 0.0189(12) Uani 1 1 d . . . . .
H27 H 0.480231 -0.159610 0.073722 0.023 Uiso 1 1 calc R U . . .
C28 C 0.4701(4) -0.0685(3) 0.0871(3) 0.0159(12) Uani 1 1 d . . . . .
H28 H 0.486862 -0.069261 0.137222 0.019 Uiso 1 1 calc R U . . .
C29 C 0.3895(4) 0.0791(3) 0.2513(3) 0.0110(11) Uani 1 1 d . . . . .
C30 C 0.3005(4) 0.0583(3) 0.2391(3) 0.0157(12) Uani 1 1 d . . . . .
H30 H 0.270998 0.041364 0.194664 0.019 Uiso 1 1 calc R U . . .
C31 C 0.2554(4) 0.0624(3) 0.2925(3) 0.0170(12) Uani 1 1 d . . . . .
H31 H 0.194905 0.047812 0.284091 0.020 Uiso 1 1 calc R U . . .
C32 C 0.2962(4) 0.0871(3) 0.3575(3) 0.0150(12) Uani 1 1 d . . . . .
H32 H 0.264548 0.089730 0.393511 0.018 Uiso 1 1 calc R U . . .
C33 C 0.3836(4) 0.1079(3) 0.3689(3) 0.0166(12) Uani 1 1 d . . . . .
H33 H 0.411959 0.125289 0.413305 0.020 Uiso 1 1 calc R U . . .
C34 C 0.4319(4) 0.1043(3) 0.3175(3) 0.0130(11) Uani 1 1 d . . . . .
H34 H 0.492555 0.118548 0.326715 0.016 Uiso 1 1 calc R U . . .
C35 C -0.1428(4) 0.3321(3) 0.2038(3) 0.0136(11) Uani 1 1 d . . . . .
C36 C -0.1198(4) 0.2872(3) 0.2655(3) 0.0223(14) Uani 1 1 d . . . . .
H36A H -0.166522 0.289164 0.292004 0.033 Uiso 1 1 calc R U . . .
H36B H -0.060759 0.297424 0.296712 0.033 Uiso 1 1 calc R U . . .
H36C H -0.117607 0.246147 0.247011 0.033 Uiso 1 1 calc R U . . .
C37 C -0.2360(4) 0.3170(4) 0.1566(4) 0.0278(16) Uani 1 1 d . . . . .
H37A H -0.234064 0.277098 0.135281 0.042 Uiso 1 1 calc R U . . .
H37B H -0.253005 0.347488 0.119276 0.042 Uiso 1 1 calc R U . . .
H37C H -0.280819 0.316712 0.184909 0.042 Uiso 1 1 calc R U . . .
C38 C -0.1444(5) 0.3951(3) 0.2353(4) 0.0273(16) Uani 1 1 d . . . . .
H38A H -0.161750 0.424770 0.197092 0.041 Uiso 1 1 calc R U . . .
H38B H -0.084014 0.404948 0.264709 0.041 Uiso 1 1 calc R U . . .
H38C H -0.188461 0.395967 0.264227 0.041 Uiso 1 1 calc R U . . .
C39 C -0.1433(4) 0.4757(3) 0.0019(3) 0.0121(11) Uani 1 1 d . . . . .
C40 C -0.2038(4) 0.4251(3) -0.0365(3) 0.0219(14) Uani 1 1 d . . . . .
H40A H -0.260676 0.442313 -0.064700 0.033 Uiso 1 1 calc R U . . .
H40B H -0.216995 0.396733 -0.001871 0.033 Uiso 1 1 calc R U . . .
H40C H -0.172706 0.403783 -0.067562 0.033 Uiso 1 1 calc R U . . .
C41 C -0.1957(4) 0.5127(3) 0.0451(3) 0.0224(14) Uani 1 1 d . . . . .
H41A H -0.249171 0.530955 0.013296 0.034 Uiso 1 1 calc R U . . .
H41B H -0.156482 0.544628 0.070958 0.034 Uiso 1 1 calc R U . . .
H41C H -0.215012 0.486109 0.078750 0.034 Uiso 1 1 calc R U . . .
C42 C -0.1195(4) 0.5174(3) -0.0528(3) 0.0237(14) Uani 1 1 d . . . . .
H42A H -0.091107 0.493779 -0.083927 0.035 Uiso 1 1 calc R U . . .
H42B H -0.077213 0.548601 -0.028873 0.035 Uiso 1 1 calc R U . . .
H42C H -0.174832 0.536536 -0.080886 0.035 Uiso 1 1 calc R U . . .
C43 C 0.0896(4) 0.4197(3) 0.2008(3) 0.0100(11) Uani 1 1 d . . . . .
H43 H 0.139686 0.434238 0.236311 0.012 Uiso 1 1 calc R U . . .
C44 C 0.1544(4) 0.3239(3) 0.2233(3) 0.0107(11) Uani 1 1 d . . . . .
C45 C 0.2436(4) 0.3421(3) 0.2259(3) 0.0131(11) Uani 1 1 d . . . . .
H45 H 0.254190 0.378861 0.204148 0.016 Uiso 1 1 calc R U . . .
C46 C 0.3163(4) 0.3064(3) 0.2604(3) 0.0170(12) Uani 1 1 d . . . . .
H46 H 0.376605 0.319638 0.263694 0.020 Uiso 1 1 calc R U . . .
C47 C 0.3013(4) 0.2516(3) 0.2898(3) 0.0185(13) Uani 1 1 d . . . . .
H47 H 0.351149 0.227071 0.312862 0.022 Uiso 1 1 calc R U . . .
C48 C 0.2131(4) 0.2326(3) 0.2856(3) 0.0184(13) Uani 1 1 d . . . . .
H48 H 0.202866 0.195057 0.305898 0.022 Uiso 1 1 calc R U . . .
C49 C 0.1398(4) 0.2682(3) 0.2519(3) 0.0137(11) Uani 1 1 d . . . . .
H49 H 0.079644 0.254561 0.248315 0.016 Uiso 1 1 calc R U . . .
C50 C 0.0358(4) 0.5188(3) 0.1923(3) 0.0108(11) Uani 1 1 d . . . . .
C51 C 0.0319(4) 0.5693(3) 0.1491(3) 0.0125(11) Uani 1 1 d . . . . .
H51 H 0.024313 0.564343 0.099654 0.015 Uiso 1 1 calc R U . . .
C52 C 0.0393(4) 0.6264(3) 0.1781(3) 0.0169(12) Uani 1 1 d . . . . .
H52 H 0.035674 0.660589 0.148050 0.020 Uiso 1 1 calc R U . . .
C53 C 0.0517(4) 0.6350(3) 0.2496(3) 0.0213(13) Uani 1 1 d . . . . .
H53 H 0.057935 0.674601 0.269076 0.026 Uiso 1 1 calc R U . . .
C54 C 0.0551(4) 0.5843(3) 0.2929(3) 0.0235(14) Uani 1 1 d . . . . .
H54 H 0.063801 0.589351 0.342431 0.028 Uiso 1 1 calc R U . . .
C55 C 0.0458(4) 0.5267(3) 0.2641(3) 0.0183(13) Uani 1 1 d . . . . .
H55 H 0.046219 0.492590 0.293683 0.022 Uiso 1 1 calc R U . . .
C56 C 0.0130(4) 0.3261(2) 0.0187(3) 0.0097(10) Uani 1 1 d . . . . .
H56 H 0.031755 0.300467 -0.013994 0.012 Uiso 1 1 calc R U . . .
C57 C -0.0982(4) 0.2542(3) 0.0234(3) 0.0100(11) Uani 1 1 d . . . . .
C58 C -0.1133(4) 0.2079(3) 0.0678(3) 0.0125(11) Uani 1 1 d . . . . .
H58 H -0.092177 0.212414 0.117471 0.015 Uiso 1 1 calc R U . . .
C59 C -0.1586(4) 0.1554(3) 0.0404(3) 0.0167(12) Uani 1 1 d . . . . .
H59 H -0.167599 0.124317 0.071498 0.020 Uiso 1 1 calc R U . . .
C60 C -0.1907(4) 0.1478(3) -0.0314(3) 0.0181(12) Uani 1 1 d . . . . .
H60 H -0.220251 0.111419 -0.050031 0.022 Uiso 1 1 calc R U . . .
C61 C -0.1791(4) 0.1947(3) -0.0768(3) 0.0175(12) Uani 1 1 d . . . . .
H61 H -0.201984 0.190199 -0.126401 0.021 Uiso 1 1 calc R U . . .
C62 C -0.1342(4) 0.2477(3) -0.0496(3) 0.0121(11) Uani 1 1 d . . . . .
H62 H -0.127998 0.279606 -0.080587 0.014 Uiso 1 1 calc R U . . .
C63 C 0.1264(4) 0.3948(3) 0.0084(3) 0.0123(11) Uani 1 1 d . . . . .
C64 C 0.1940(4) 0.3522(3) 0.0097(4) 0.0210(13) Uani 1 1 d . . . . .
H64 H 0.186620 0.312110 0.024772 0.025 Uiso 1 1 calc R U . . .
C65 C 0.2726(5) 0.3675(3) -0.0109(4) 0.0313(17) Uani 1 1 d . . . . .
H65 H 0.317245 0.337590 -0.011344 0.038 Uiso 1 1 calc R U . . .
C66 C 0.2854(5) 0.4270(4) -0.0308(5) 0.0359(19) Uani 1 1 d . . . . .
H66 H 0.339535 0.438227 -0.043337 0.043 Uiso 1 1 calc R U . . .
C67 C 0.2180(5) 0.4692(3) -0.0321(4) 0.0303(17) Uani 1 1 d . . . . .
H67 H 0.225568 0.509426 -0.046666 0.036 Uiso 1 1 calc R U . . .
C68 C 0.1391(4) 0.4536(3) -0.0122(3) 0.0200(13) Uani 1 1 d . . . . .
H68 H 0.093935 0.483312 -0.012666 0.024 Uiso 1 1 calc R U . . .
C69 C 0.3527(4) 0.5434(3) 0.2480(3) 0.0143(12) Uani 1 1 d . . . . .
C70 C 0.2944(4) 0.5152(3) 0.2932(4) 0.0233(14) Uani 1 1 d . . . . .
H70A H 0.290946 0.543090 0.331416 0.035 Uiso 1 1 calc R U . . .
H70B H 0.321707 0.477044 0.313377 0.035 Uiso 1 1 calc R U . . .
H70C H 0.233227 0.507573 0.263741 0.035 Uiso 1 1 calc R U . . .
C71 C 0.3592(4) 0.4985(3) 0.1899(3) 0.0269(15) Uani 1 1 d . . . . .
H71A H 0.298528 0.491296 0.159314 0.040 Uiso 1 1 calc R U . . .
H71B H 0.384641 0.460272 0.211379 0.040 Uiso 1 1 calc R U . . .
H71C H 0.398495 0.515175 0.161814 0.040 Uiso 1 1 calc R U . . .
C72 C 0.3053(4) 0.6004(3) 0.2133(3) 0.0219(14) Uani 1 1 d . . . . .
H72A H 0.245080 0.589936 0.184090 0.033 Uiso 1 1 calc R U . . .
H72B H 0.341340 0.618758 0.183644 0.033 Uiso 1 1 calc R U . . .
H72C H 0.299153 0.629194 0.249929 0.033 Uiso 1 1 calc R U . . .
C73 C 0.3672(4) 0.6735(3) 0.4585(3) 0.0136(11) Uani 1 1 d . . . . .
C74 C 0.3932(4) 0.7182(3) 0.5188(3) 0.0227(14) Uani 1 1 d . . . . .
H74A H 0.396409 0.758920 0.499820 0.034 Uiso 1 1 calc R U . . .
H74B H 0.452395 0.707190 0.549295 0.034 Uiso 1 1 calc R U . . .
H74C H 0.347464 0.717460 0.546314 0.034 Uiso 1 1 calc R U . . .
C75 C 0.3603(4) 0.6103(3) 0.4900(3) 0.0206(13) Uani 1 1 d . . . . .
H75A H 0.416165 0.601538 0.526054 0.031 Uiso 1 1 calc R U . . .
H75B H 0.351646 0.579911 0.452437 0.031 Uiso 1 1 calc R U . . .
H75C H 0.308580 0.609323 0.511427 0.031 Uiso 1 1 calc R U . . .
C76 C 0.2751(4) 0.6900(3) 0.4108(3) 0.0204(13) Uani 1 1 d . . . . .
H76A H 0.230468 0.693315 0.439099 0.031 Uiso 1 1 calc R U . . .
H76B H 0.255891 0.658617 0.374830 0.031 Uiso 1 1 calc R U . . .
H76C H 0.279531 0.728841 0.387682 0.031 Uiso 1 1 calc R U . . .
C77 C 0.5243(3) 0.6854(3) 0.2757(3) 0.0107(11) Uani 1 1 d . . . . .
H77 H 0.545928 0.712191 0.245623 0.013 Uiso 1 1 calc R U . . .
C78 C 0.6341(4) 0.6155(3) 0.2607(3) 0.0124(11) Uani 1 1 d . . . . .
C79 C 0.6434(4) 0.5582(3) 0.2340(3) 0.0210(13) Uani 1 1 d . . . . .
H79 H 0.596468 0.529135 0.230049 0.025 Uiso 1 1 calc R U . . .
C80 C 0.7221(5) 0.5436(4) 0.2132(4) 0.0330(18) Uani 1 1 d . . . . .
H80 H 0.728372 0.504354 0.195264 0.040 Uiso 1 1 calc R U . . .
C81 C 0.7902(5) 0.5848(4) 0.2181(4) 0.0318(17) Uani 1 1 d . . . . .
H81 H 0.843109 0.574326 0.203274 0.038 Uiso 1 1 calc R U . . .
C82 C 0.7819(4) 0.6416(4) 0.2446(4) 0.0303(16) Uani 1 1 d . . . . .
H82 H 0.829291 0.670161 0.247984 0.036 Uiso 1 1 calc R U . . .
C83 C 0.7042(4) 0.6577(3) 0.2667(3) 0.0208(13) Uani 1 1 d . . . . .
H83 H 0.699270 0.696776 0.285531 0.025 Uiso 1 1 calc R U . . .
C84 C 0.4157(4) 0.7587(3) 0.2816(3) 0.0116(11) Uani 1 1 d . . . . .
C85 C 0.3834(4) 0.7667(3) 0.2085(3) 0.0132(12) Uani 1 1 d . . . . .
H85 H 0.391027 0.735654 0.176919 0.016 Uiso 1 1 calc R U . . .
C86 C 0.3397(4) 0.8209(3) 0.1821(3) 0.0186(13) Uani 1 1 d . . . . .
H86 H 0.319592 0.826748 0.132563 0.022 Uiso 1 1 calc R U . . .
C87 C 0.3255(4) 0.8658(3) 0.2275(3) 0.0187(13) Uani 1 1 d . . . . .
H87 H 0.296691 0.902603 0.209308 0.022 Uiso 1 1 calc R U . . .
C88 C 0.3540(4) 0.8565(3) 0.3005(3) 0.0182(12) Uani 1 1 d . . . . .
H88 H 0.342322 0.886385 0.331977 0.022 Uiso 1 1 calc R U . . .
C89 C 0.3993(4) 0.8036(3) 0.3270(3) 0.0140(11) Uani 1 1 d . . . . .
H89 H 0.419326 0.798043 0.376624 0.017 Uiso 1 1 calc R U . . .
C90 C 0.5909(4) 0.5782(3) 0.4495(3) 0.0123(11) Uani 1 1 d . . . . .
H90 H 0.638481 0.560027 0.484193 0.015 Uiso 1 1 calc R U . . .
C91 C 0.5124(4) 0.4867(3) 0.4383(3) 0.0095(11) Uani 1 1 d . . . . .
C92 C 0.5185(4) 0.4808(3) 0.5111(3) 0.0132(11) Uani 1 1 d . . . . .
H92 H 0.536184 0.514329 0.541797 0.016 Uiso 1 1 calc R U . . .
C93 C 0.4984(4) 0.4252(3) 0.5377(3) 0.0166(12) Uani 1 1 d . . . . .
H93 H 0.501888 0.421261 0.586727 0.020 Uiso 1 1 calc R U . . .
C94 C 0.4739(4) 0.3767(3) 0.4946(3) 0.0206(13) Uani 1 1 d . . . . .
H94 H 0.460440 0.339265 0.513549 0.025 Uiso 1 1 calc R U . . .
C95 C 0.4686(4) 0.3817(3) 0.4229(3) 0.0223(13) Uani 1 1 d . . . . .
H95 H 0.452057 0.347625 0.392909 0.027 Uiso 1 1 calc R U . . .
C96 C 0.4874(4) 0.4367(3) 0.3951(3) 0.0162(12) Uani 1 1 d . . . . .
H96 H 0.483182 0.439958 0.345927 0.019 Uiso 1 1 calc R U . . .
C97 C 0.6684(4) 0.6717(3) 0.4736(3) 0.0122(11) Uani 1 1 d . . . . .
C98 C 0.6575(4) 0.7272(3) 0.5017(3) 0.0170(12) Uani 1 1 d . . . . .
H98 H 0.598388 0.742417 0.499078 0.020 Uiso 1 1 calc R U . . .
C99 C 0.7336(4) 0.7612(3) 0.5342(3) 0.0212(13) Uani 1 1 d . . . . .
H99 H 0.726030 0.799881 0.553151 0.025 Uiso 1 1 calc R U . . .
C100 C 0.8194(4) 0.7393(3) 0.5391(3) 0.0231(14) Uani 1 1 d . . . . .
H100 H 0.871053 0.762237 0.562264 0.028 Uiso 1 1 calc R U . . .
C101 C 0.8300(4) 0.6836(3) 0.5102(3) 0.0209(13) Uani 1 1 d . . . . .
H101 H 0.889107 0.668155 0.513491 0.025 Uiso 1 1 calc R U . . .
C102 C 0.7545(4) 0.6502(3) 0.4762(3) 0.0157(12) Uani 1 1 d . . . . .
H102 H 0.762025 0.612598 0.454870 0.019 Uiso 1 1 calc R U . . .
C103 C 1.0324(4) 0.8421(3) 0.2308(3) 0.0134(12) Uani 1 1 d . . . . .
C104 C 0.9696(4) 0.7961(3) 0.1841(3) 0.0203(13) Uani 1 1 d . . . . .
H10A H 1.004124 0.772513 0.157277 0.030 Uiso 1 1 calc R U . . .
H10B H 0.920077 0.817361 0.151299 0.030 Uiso 1 1 calc R U . . .
H10C H 0.944375 0.768829 0.213873 0.030 Uiso 1 1 calc R U . . .
C105 C 1.1124(4) 0.8073(3) 0.2789(3) 0.0185(13) Uani 1 1 d . . . . .
H10D H 1.089701 0.781773 0.311742 0.028 Uiso 1 1 calc R U . . .
H10E H 1.156745 0.836087 0.305620 0.028 Uiso 1 1 calc R U . . .
H10F H 1.141336 0.781815 0.249781 0.028 Uiso 1 1 calc R U . . .
C106 C 1.0711(4) 0.8850(3) 0.1841(3) 0.0213(13) Uani 1 1 d . . . . .
H10G H 1.109961 0.862286 0.160206 0.032 Uiso 1 1 calc R U . . .
H10H H 1.106859 0.916684 0.213501 0.032 Uiso 1 1 calc R U . . .
H10I H 1.021218 0.903611 0.148826 0.032 Uiso 1 1 calc R U . . .
C107 C 1.1836(4) 0.9083(3) 0.4783(3) 0.0161(12) Uani 1 1 d . . . . .
C108 C 1.2571(4) 0.8602(3) 0.4814(3) 0.0223(14) Uani 1 1 d . . . . .
H10J H 1.251480 0.843418 0.434140 0.033 Uiso 1 1 calc R U . . .
H10K H 1.249708 0.827740 0.513679 0.033 Uiso 1 1 calc R U . . .
H10L H 1.317121 0.878621 0.498475 0.033 Uiso 1 1 calc R U . . .
C109 C 1.1984(5) 0.9377(4) 0.5517(4) 0.0327(17) Uani 1 1 d . . . . .
H10M H 1.193573 0.906784 0.586524 0.049 Uiso 1 1 calc R U . . .
H10N H 1.152168 0.968833 0.550287 0.049 Uiso 1 1 calc R U . . .
H10O H 1.258738 0.956162 0.565078 0.049 Uiso 1 1 calc R U . . .
C110 C 1.1970(4) 0.9572(3) 0.4250(4) 0.0275(15) Uani 1 1 d . . . . .
H11A H 1.259854 0.971695 0.438284 0.041 Uiso 1 1 calc R U . . .
H11B H 1.155797 0.991129 0.425683 0.041 Uiso 1 1 calc R U . . .
H11C H 1.183944 0.939844 0.377473 0.041 Uiso 1 1 calc R U . . .
C111 C 0.9343(4) 0.9702(3) 0.3958(3) 0.0130(11) Uani 1 1 d . . . . .
H111 H 0.901950 1.005683 0.401942 0.016 Uiso 1 1 calc R U . . .
C112 C 0.9763(4) 1.0174(3) 0.3008(3) 0.0113(11) Uani 1 1 d . . . . .
C113 C 0.9637(4) 1.0157(3) 0.2282(3) 0.0153(12) Uani 1 1 d . . . . .
H113 H 0.941685 0.979953 0.202653 0.018 Uiso 1 1 calc R U . . .
C114 C 0.9836(4) 1.0669(3) 0.1926(3) 0.0186(12) Uani 1 1 d . . . . .
H114 H 0.977366 1.065305 0.143023 0.022 Uiso 1 1 calc R U . . .
C115 C 1.0124(4) 1.1200(3) 0.2292(3) 0.0194(12) Uani 1 1 d . . . . .
H115 H 1.024224 1.154900 0.204687 0.023 Uiso 1 1 calc R U . . .
C116 C 1.0238(4) 1.1219(3) 0.3019(3) 0.0180(12) Uani 1 1 d . . . . .
H116 H 1.043295 1.158178 0.327043 0.022 Uiso 1 1 calc R U . . .
C117 C 1.0067(4) 1.0708(3) 0.3380(3) 0.0151(12) Uani 1 1 d . . . . .
H117 H 1.015602 1.072003 0.387824 0.018 Uiso 1 1 calc R U . . .
C118 C 0.8991(4) 0.9266(3) 0.4969(3) 0.0134(11) Uani 1 1 d . . . . .
C119 C 0.9382(4) 0.8992(3) 0.5617(3) 0.0148(12) Uani 1 1 d . . . . .
H119 H 0.998707 0.884652 0.570935 0.018 Uiso 1 1 calc R U . . .
C120 C 0.8903(4) 0.8928(3) 0.6124(3) 0.0167(12) Uani 1 1 d . . . . .
H120 H 0.918106 0.874333 0.656297 0.020 Uiso 1 1 calc R U . . .
C121 C 0.8016(4) 0.9132(3) 0.5997(3) 0.0182(13) Uani 1 1 d . . . . .
H121 H 0.767894 0.907517 0.634031 0.022 Uiso 1 1 calc R U . . .
C122 C 0.7620(4) 0.9423(3) 0.5356(3) 0.0209(13) Uani 1 1 d . . . . .
H122 H 0.702542 0.958583 0.527552 0.025 Uiso 1 1 calc R U . . .
C123 C 0.8100(4) 0.9473(3) 0.4842(3) 0.0164(12) Uani 1 1 d . . . . .
H123 H 0.781878 0.964908 0.439829 0.020 Uiso 1 1 calc R U . . .
C124 C 0.9180(4) 0.7900(3) 0.3868(3) 0.0108(11) Uani 1 1 d . . . . .
H124 H 0.881131 0.756940 0.393328 0.013 Uiso 1 1 calc R U . . .
C125 C 0.7899(4) 0.8333(3) 0.3099(3) 0.0123(11) Uani 1 1 d . . . . .
C126 C 0.7302(4) 0.8252(3) 0.3526(3) 0.0171(12) Uani 1 1 d . . . . .
H126 H 0.752873 0.816245 0.401325 0.021 Uiso 1 1 calc R U . . .
C127 C 0.6370(4) 0.8304(3) 0.3238(3) 0.0225(14) Uani 1 1 d . . . . .
H127 H 0.596529 0.823368 0.352944 0.027 Uiso 1 1 calc R U . . .
C128 C 0.6028(4) 0.8455(3) 0.2544(4) 0.0268(15) Uani 1 1 d . . . . .
H128 H 0.539244 0.849407 0.235479 0.032 Uiso 1 1 calc R U . . .
C129 C 0.6624(4) 0.8549(3) 0.2118(4) 0.0279(15) Uani 1 1 d . . . . .
H129 H 0.639599 0.865334 0.163535 0.033 Uiso 1 1 calc R U . . .
C130 C 0.7553(4) 0.8491(3) 0.2402(3) 0.0226(14) Uani 1 1 d . . . . .
H130 H 0.795627 0.856053 0.210924 0.027 Uiso 1 1 calc R U . . .
C131 C 1.0391(4) 0.7422(3) 0.4662(3) 0.0118(11) Uani 1 1 d . . . . .
C132 C 1.0250(4) 0.6838(3) 0.4388(3) 0.0141(12) Uani 1 1 d . . . . .
H132 H 0.989279 0.677764 0.391980 0.017 Uiso 1 1 calc R U . . .
C133 C 1.0627(4) 0.6343(3) 0.4794(3) 0.0184(12) Uani 1 1 d . . . . .
H133 H 1.050862 0.594715 0.460644 0.022 Uiso 1 1 calc R U . . .
C134 C 1.1174(4) 0.6421(3) 0.5470(3) 0.0187(13) Uani 1 1 d . . . . .
H134 H 1.143545 0.608093 0.574324 0.022 Uiso 1 1 calc R U . . .
C135 C 1.1335(4) 0.7007(3) 0.5747(3) 0.0204(13) Uani 1 1 d . . . . .
H135 H 1.171446 0.706573 0.620745 0.024 Uiso 1 1 calc R U . . .
C136 C 1.0944(4) 0.7498(3) 0.5349(3) 0.0167(13) Uani 1 1 d . . . . .
H136 H 1.104949 0.789325 0.554266 0.020 Uiso 1 1 calc R U . . .
N1 N 0.3760(3) 0.1773(2) 0.0886(2) 0.0114(9) Uani 1 1 d . . . . .
N2 N 0.4950(3) 0.2105(2) 0.1799(2) 0.0112(10) Uani 1 1 d . . . . .
N3 N 0.4465(3) 0.0415(2) 0.0891(2) 0.0113(10) Uani 1 1 d . . . . .
N4 N 0.4386(3) 0.0777(2) 0.1987(2) 0.0115(9) Uani 1 1 d . . . . .
N5 N 0.0793(3) 0.3603(2) 0.1914(2) 0.0082(9) Uani 1 1 d . . . . .
N6 N 0.0332(3) 0.4591(2) 0.1631(2) 0.0102(9) Uani 1 1 d . . . . .
N7 N -0.0478(3) 0.3060(2) 0.0524(2) 0.0092(9) Uani 1 1 d . . . . .
N8 N 0.0474(3) 0.3811(2) 0.0301(2) 0.0109(9) Uani 1 1 d . . . . .
N9 N 0.5548(3) 0.6294(2) 0.2827(2) 0.0098(9) Uani 1 1 d . . . . .
N10 N 0.4643(3) 0.7056(2) 0.3093(2) 0.0109(10) Uani 1 1 d . . . . .
N11 N 0.5281(3) 0.5436(2) 0.4098(3) 0.0105(10) Uani 1 1 d . . . . .
N12 N 0.5892(3) 0.6375(2) 0.4421(2) 0.0091(9) Uani 1 1 d . . . . .
N13 N 0.9627(3) 0.9637(2) 0.3376(2) 0.0099(9) Uani 1 1 d . . . . .
N14 N 0.9498(3) 0.9285(2) 0.4457(2) 0.0094(9) Uani 1 1 d . . . . .
N15 N 0.8845(3) 0.8303(2) 0.3373(2) 0.0111(9) Uani 1 1 d . . . . .
N16 N 1.0013(3) 0.7943(2) 0.4275(2) 0.0101(9) Uani 1 1 d . . . . .
Zn1 Zn 0.45437(5) 0.12161(3) 0.04583(4) 0.01880(16) Uani 1 1 d . . . . .
Zn2 Zn 0.55020(5) 0.12915(3) 0.20170(4) 0.01938(16) Uani 1 1 d . . . . .
Zn3 Zn -0.04797(5) 0.33106(3) 0.14989(4) 0.01739(15) Uani 1 1 d . . . . .
Zn4 Zn -0.03090(5) 0.44235(3) 0.06314(4) 0.01758(15) Uani 1 1 d . . . . .
Zn5 Zn 0.47242(5) 0.56657(3) 0.30910(4) 0.01840(16) Uani 1 1 d . . . . .
Zn6 Zn 0.46233(5) 0.67306(3) 0.40403(4) 0.01851(16) Uani 1 1 d . . . . .
Zn7 Zn 0.96757(5) 0.88257(3) 0.29462(4) 0.01832(15) Uani 1 1 d . . . . .
Zn8 Zn 1.05945(5) 0.87480(3) 0.44960(4) 0.01859(16) Uani 1 1 d . . . . .

loop_
_atom_site_aniso_label
_atom_site_aniso_U_11
_atom_site_aniso_U_22
_atom_site_aniso_U_33
_atom_site_aniso_U_23
_atom_site_aniso_U_13
_atom_site_aniso_U_12
C1 0.020(3) 0.019(3) 0.020(3) -0.002(3) 0.014(3) -0.003(2)
C2 0.040(4) 0.035(4) 0.043(4) -0.013(4) 0.030(4) -0.008(3)
C3 0.031(4) 0.039(4) 0.031(4) 0.008(3) 0.013(3) -0.004(3)
C4 0.027(4) 0.033(4) 0.032(4) -0.005(3) 0.013(3) -0.013(3)
C5 0.006(3) 0.021(3) 0.023(3) -0.005(3) -0.003(2) 0.004(2)
C6 0.011(3) 0.033(4) 0.033(4) -0.006(3) 0.002(3) -0.007(3)
C7 0.025(4) 0.054(5) 0.041(5) 0.023(4) -0.003(3) 0.014(4)
C8 0.020(3) 0.034(4) 0.064(6) -0.025(4) 0.003(3) 0.006(3)
C9 0.011(3) 0.012(3) 0.014(3) -0.001(2) 0.007(2) 0.000(2)
C10 0.010(3) 0.011(3) 0.017(3) -0.002(2) 0.000(2) -0.003(2)
C11 0.015(3) 0.017(3) 0.015(3) -0.001(2) 0.005(2) 0.001(2)
C12 0.015(3) 0.017(3) 0.016(3) -0.003(2) -0.003(2) -0.001(2)
C13 0.012(3) 0.010(3) 0.022(3) 0.000(2) 0.000(2) -0.002(2)
C14 0.014(3) 0.019(3) 0.024(3) -0.001(3) 0.009(2) -0.001(2)
C15 0.017(3) 0.016(3) 0.013(3) -0.003(2) 0.004(2) 0.000(2)
C16 0.010(3) 0.013(3) 0.017(3) -0.002(2) 0.007(2) -0.003(2)
C17 0.012(3) 0.017(3) 0.019(3) 0.000(2) 0.004(2) -0.002(2)
C18 0.020(3) 0.016(3) 0.029(3) 0.000(3) 0.017(3) -0.004(2)
C19 0.019(3) 0.019(3) 0.024(3) -0.011(3) 0.010(3) -0.011(2)
C20 0.024(3) 0.027(4) 0.015(3) -0.008(3) 0.006(3) -0.006(3)
C21 0.017(3) 0.016(3) 0.015(3) -0.001(2) 0.002(2) -0.004(2)
C22 0.007(3) 0.013(3) 0.014(3) -0.002(2) 0.002(2) 0.000(2)
C23 0.006(2) 0.014(3) 0.017(3) -0.005(2) 0.007(2) -0.003(2)
C24 0.018(3) 0.015(3) 0.016(3) -0.006(2) 0.005(2) -0.003(2)
C25 0.027(3) 0.025(3) 0.017(3) -0.007(3) 0.007(3) -0.004(3)
C26 0.026(3) 0.016(3) 0.031(4) -0.014(3) 0.013(3) -0.003(3)
C27 0.019(3) 0.010(3) 0.028(3) -0.005(3) 0.009(3) -0.002(2)
C28 0.014(3) 0.014(3) 0.021(3) -0.005(2) 0.008(2) 0.002(2)
C29 0.013(3) 0.011(3) 0.009(3) 0.004(2) 0.004(2) 0.005(2)
C30 0.018(3) 0.016(3) 0.014(3) -0.001(2) 0.004(2) 0.002(2)
C31 0.010(3) 0.022(3) 0.021(3) 0.003(3) 0.007(2) 0.001(2)
C32 0.019(3) 0.017(3) 0.012(3) 0.006(2) 0.010(2) 0.007(2)
C33 0.029(3) 0.013(3) 0.008(3) 0.000(2) 0.005(2) 0.004(2)
C34 0.015(3) 0.012(3) 0.012(3) -0.001(2) 0.003(2) 0.000(2)
C35 0.008(3) 0.021(3) 0.014(3) 0.002(2) 0.006(2) 0.002(2)
C36 0.021(3) 0.025(4) 0.025(3) 0.008(3) 0.014(3) -0.002(3)
C37 0.012(3) 0.048(5) 0.023(3) -0.003(3) 0.004(3) -0.002(3)
C38 0.029(4) 0.022(4) 0.039(4) -0.004(3) 0.025(3) 0.002(3)
C39 0.008(2) 0.012(3) 0.014(3) -0.004(2) -0.001(2) 0.003(2)
C40 0.020(3) 0.023(3) 0.020(3) -0.006(3) 0.000(3) 0.002(3)
C41 0.016(3) 0.024(3) 0.025(3) -0.009(3) 0.002(3) 0.005(2)
C42 0.030(4) 0.019(3) 0.020(3) 0.003(3) 0.002(3) 0.005(3)
C43 0.014(3) 0.011(3) 0.006(2) -0.004(2) 0.006(2) -0.003(2)
C44 0.015(3) 0.011(3) 0.006(2) -0.006(2) 0.003(2) 0.001(2)
C45 0.016(3) 0.011(3) 0.013(3) -0.002(2) 0.005(2) 0.000(2)
C46 0.012(3) 0.022(3) 0.018(3) -0.007(2) 0.005(2) 0.000(2)
C47 0.021(3) 0.019(3) 0.014(3) -0.001(2) 0.002(2) 0.008(2)
C48 0.025(3) 0.014(3) 0.017(3) 0.002(2) 0.007(3) 0.003(2)
C49 0.016(3) 0.013(3) 0.014(3) 0.000(2) 0.006(2) 0.001(2)
C50 0.007(2) 0.010(3) 0.014(3) -0.001(2) 0.001(2) 0.000(2)
C51 0.010(3) 0.012(3) 0.015(3) 0.001(2) 0.001(2) 0.000(2)
C52 0.014(3) 0.012(3) 0.024(3) 0.002(2) 0.003(2) 0.002(2)
C53 0.023(3) 0.010(3) 0.029(3) -0.004(3) 0.004(3) -0.001(2)
C54 0.029(4) 0.021(3) 0.018(3) -0.003(3) 0.000(3) 0.006(3)
C55 0.021(3) 0.017(3) 0.017(3) 0.004(2) 0.004(2) 0.008(2)
C56 0.012(3) 0.008(3) 0.010(3) -0.005(2) 0.004(2) 0.002(2)
C57 0.008(2) 0.011(3) 0.014(3) 0.000(2) 0.006(2) -0.001(2)
C58 0.013(3) 0.015(3) 0.008(2) -0.001(2) 0.001(2) 0.000(2)
C59 0.015(3) 0.016(3) 0.019(3) 0.002(2) 0.006(2) -0.003(2)
C60 0.015(3) 0.013(3) 0.025(3) -0.006(2) 0.002(2) -0.004(2)
C61 0.015(3) 0.017(3) 0.020(3) -0.004(2) 0.003(2) -0.004(2)
C62 0.012(3) 0.015(3) 0.007(3) -0.003(2) 0.000(2) -0.001(2)
C63 0.012(3) 0.014(3) 0.012(3) -0.001(2) 0.006(2) -0.003(2)
C64 0.017(3) 0.015(3) 0.033(4) 0.002(3) 0.010(3) 0.000(2)
C65 0.020(3) 0.026(4) 0.053(5) 0.002(3) 0.019(3) 0.004(3)
C66 0.027(4) 0.030(4) 0.063(5) 0.005(4) 0.035(4) -0.005(3)
C67 0.035(4) 0.014(3) 0.051(5) 0.003(3) 0.027(4) -0.004(3)
C68 0.021(3) 0.014(3) 0.029(3) 0.005(3) 0.014(3) 0.005(2)
C69 0.012(3) 0.012(3) 0.016(3) 0.001(2) -0.001(2) -0.004(2)
C70 0.013(3) 0.024(3) 0.031(4) 0.010(3) 0.004(3) -0.006(2)
C71 0.024(3) 0.028(4) 0.023(3) -0.003(3) -0.004(3) -0.001(3)
C72 0.015(3) 0.026(3) 0.020(3) 0.002(3) -0.004(2) -0.001(2)
C73 0.013(3) 0.015(3) 0.017(3) 0.002(2) 0.012(2) 0.006(2)
C74 0.022(3) 0.027(4) 0.023(3) -0.004(3) 0.012(3) 0.004(3)
C75 0.022(3) 0.018(3) 0.027(3) 0.006(3) 0.015(3) 0.002(2)
C76 0.010(3) 0.032(4) 0.022(3) 0.002(3) 0.008(2) 0.001(2)
C77 0.005(2) 0.012(3) 0.014(3) 0.000(2) 0.001(2) -0.0009(19)
C78 0.013(3) 0.015(3) 0.011(3) 0.000(2) 0.006(2) 0.005(2)
C79 0.024(3) 0.014(3) 0.026(3) -0.003(3) 0.009(3) 0.002(2)
C80 0.031(4) 0.031(4) 0.041(4) -0.012(4) 0.019(3) 0.008(3)
C81 0.020(3) 0.049(5) 0.030(4) -0.001(3) 0.014(3) 0.012(3)
C82 0.016(3) 0.046(5) 0.033(4) 0.000(3) 0.014(3) 0.000(3)
C83 0.016(3) 0.017(3) 0.031(3) -0.006(3) 0.009(3) -0.001(2)
C84 0.007(2) 0.009(3) 0.019(3) 0.002(2) 0.003(2) 0.000(2)
C85 0.016(3) 0.011(3) 0.015(3) -0.001(2) 0.007(2) 0.003(2)
C86 0.013(3) 0.024(3) 0.018(3) 0.008(3) 0.002(2) 0.002(2)
C87 0.013(3) 0.014(3) 0.028(3) 0.005(3) 0.001(2) 0.004(2)
C88 0.014(3) 0.013(3) 0.029(3) -0.001(3) 0.007(2) 0.003(2)
C89 0.013(3) 0.016(3) 0.013(3) 0.000(2) 0.004(2) 0.001(2)
C90 0.013(3) 0.013(3) 0.011(3) 0.002(2) 0.002(2) 0.005(2)
C91 0.008(2) 0.009(3) 0.012(3) 0.004(2) 0.004(2) 0.002(2)
C92 0.013(3) 0.012(3) 0.015(3) 0.002(2) 0.004(2) 0.000(2)
C93 0.015(3) 0.020(3) 0.016(3) 0.009(2) 0.004(2) 0.003(2)
C94 0.021(3) 0.011(3) 0.029(3) 0.007(3) 0.003(3) -0.002(2)
C95 0.025(3) 0.011(3) 0.025(3) 0.000(3) -0.003(3) -0.003(2)
C96 0.018(3) 0.011(3) 0.017(3) -0.001(2) 0.000(2) 0.001(2)
C97 0.015(3) 0.011(3) 0.008(2) 0.003(2) -0.001(2) -0.003(2)
C98 0.016(3) 0.016(3) 0.020(3) 0.002(2) 0.006(2) 0.003(2)
C99 0.030(3) 0.012(3) 0.021(3) -0.006(2) 0.006(3) -0.008(2)
C100 0.024(3) 0.028(4) 0.014(3) 0.003(3) 0.001(3) -0.018(3)
C101 0.016(3) 0.027(4) 0.021(3) 0.005(3) 0.007(2) -0.003(3)
C102 0.016(3) 0.016(3) 0.018(3) 0.001(2) 0.010(2) -0.003(2)
C103 0.016(3) 0.013(3) 0.014(3) 0.000(2) 0.008(2) 0.000(2)
C104 0.022(3) 0.017(3) 0.023(3) -0.011(3) 0.007(3) -0.002(2)
C105 0.021(3) 0.017(3) 0.020(3) -0.001(3) 0.009(3) 0.003(2)
C106 0.023(3) 0.022(3) 0.024(3) 0.003(3) 0.018(3) 0.002(3)
C107 0.014(3) 0.013(3) 0.021(3) -0.002(2) 0.003(2) -0.002(2)
C108 0.014(3) 0.024(3) 0.028(3) 0.001(3) 0.003(2) 0.005(2)
C109 0.030(4) 0.037(4) 0.026(4) -0.012(3) -0.002(3) 0.002(3)
C110 0.019(3) 0.020(3) 0.041(4) 0.009(3) 0.001(3) -0.005(3)
C111 0.011(3) 0.010(3) 0.019(3) -0.001(2) 0.006(2) -0.001(2)
C112 0.014(3) 0.008(3) 0.012(3) 0.004(2) 0.004(2) 0.004(2)
C113 0.019(3) 0.012(3) 0.016(3) 0.005(2) 0.007(2) 0.003(2)
C114 0.021(3) 0.019(3) 0.016(3) 0.004(3) 0.007(2) 0.006(2)
C115 0.022(3) 0.013(3) 0.026(3) 0.006(3) 0.011(2) 0.004(2)
C116 0.019(3) 0.010(3) 0.026(3) -0.001(3) 0.009(2) 0.000(2)
C117 0.012(3) 0.018(3) 0.016(3) 0.002(2) 0.005(2) 0.005(2)
C118 0.019(3) 0.011(3) 0.013(3) -0.002(2) 0.008(2) -0.003(2)
C119 0.014(3) 0.015(3) 0.015(3) -0.001(2) 0.003(2) 0.001(2)
C120 0.025(3) 0.012(3) 0.014(3) -0.002(2) 0.008(2) -0.001(2)
C121 0.024(3) 0.019(3) 0.017(3) -0.007(2) 0.014(2) -0.007(2)
C122 0.015(3) 0.023(3) 0.026(3) -0.004(3) 0.007(2) 0.001(3)
C123 0.012(3) 0.018(3) 0.019(3) 0.000(3) 0.006(2) 0.001(2)
C124 0.015(3) 0.010(3) 0.010(3) -0.001(2) 0.007(2) -0.001(2)
C125 0.009(3) 0.011(3) 0.018(3) 0.001(2) 0.003(2) -0.001(2)
C126 0.012(3) 0.021(3) 0.018(3) 0.001(3) 0.005(2) -0.003(2)
C127 0.014(3) 0.027(3) 0.030(4) 0.006(3) 0.010(3) -0.001(3)
C128 0.011(3) 0.025(4) 0.040(4) 0.008(3) -0.002(3) -0.002(2)
C129 0.019(3) 0.038(4) 0.023(3) 0.010(3) -0.001(3) -0.005(3)
C130 0.011(3) 0.035(4) 0.020(3) 0.011(3) 0.001(2) -0.002(3)
C131 0.011(3) 0.015(3) 0.011(3) 0.000(2) 0.006(2) -0.001(2)
C132 0.014(3) 0.017(3) 0.012(3) -0.001(2) 0.005(2) -0.001(2)
C133 0.019(3) 0.015(3) 0.024(3) 0.004(3) 0.011(2) 0.002(2)
C134 0.021(3) 0.014(3) 0.022(3) 0.011(2) 0.008(3) 0.007(2)
C135 0.023(3) 0.023(3) 0.015(3) 0.002(3) 0.005(3) 0.002(3)
C136 0.020(3) 0.012(3) 0.017(3) 0.001(2) 0.002(2) 0.000(2)
N1 0.009(2) 0.015(2) 0.011(2) -0.0020(19) 0.0034(18) 0.0007(18)
N2 0.014(2) 0.010(2) 0.011(2) -0.0026(19) 0.0051(19) 0.0000(19)
N3 0.013(2) 0.011(2) 0.010(2) -0.0023(19) 0.0037(18) -0.0005(18)
N4 0.015(2) 0.010(2) 0.010(2) -0.0010(18) 0.0043(18) -0.0004(18)
N5 0.008(2) 0.005(2) 0.010(2) -0.0004(18) -0.0013(17) -0.0020(17)
N6 0.008(2) 0.010(2) 0.012(2) -0.0030(19) 0.0014(18) -0.0005(17)
N7 0.010(2) 0.010(2) 0.009(2) -0.0018(18) 0.0032(18) -0.0015(17)
N8 0.010(2) 0.012(2) 0.012(2) 0.0002(19) 0.0045(18) 0.0005(19)
N9 0.010(2) 0.012(2) 0.009(2) 0.0019(19) 0.0064(17) -0.0003(18)
N10 0.011(2) 0.011(2) 0.011(2) 0.0029(19) 0.0028(18) -0.0006(18)
N11 0.013(2) 0.004(2) 0.013(2) 0.0033(19) 0.0018(19) 0.0008(18)
N12 0.009(2) 0.011(2) 0.008(2) 0.0011(18) 0.0032(17) 0.0020(18)
N13 0.012(2) 0.009(2) 0.011(2) 0.0038(19) 0.0059(18) 0.0004(18)
N14 0.004(2) 0.012(2) 0.012(2) 0.0000(18) 0.0010(17) 0.0037(17)
N15 0.010(2) 0.011(2) 0.013(2) 0.0010(19) 0.0022(18) -0.0004(18)
N16 0.011(2) 0.007(2) 0.013(2) 0.0021(19) 0.0043(18) 0.0021(18)
Zn1 0.0186(3) 0.0198(4) 0.0189(3) -0.0020(3) 0.0064(3) 0.0003(3)
Zn2 0.0167(3) 0.0218(4) 0.0190(3) -0.0026(3) 0.0032(3) -0.0004(3)
Zn3 0.0169(3) 0.0166(3) 0.0190(4) -0.0005(3) 0.0053(3) -0.0013(3)
Zn4 0.0173(3) 0.0160(4) 0.0189(3) 0.0001(3) 0.0033(3) 0.0007(3)
Zn5 0.0169(4) 0.0181(4) 0.0196(4) 0.0012(3) 0.0036(3) -0.0009(3)
Zn6 0.0179(4) 0.0184(4) 0.0201(4) 0.0009(3) 0.0065(3) 0.0024(3)
Zn7 0.0186(3) 0.0181(4) 0.0193(4) 0.0013(3) 0.0068(3) 0.0006(3)
Zn8 0.0168(3) 0.0184(4) 0.0204(4) 0.0011(3) 0.0045(3) 0.0005(3)

loop_
_atom_type_symbol
_atom_type_description
_atom_type_scat_dispersion_real
_atom_type_scat_dispersion_imag
_atom_type_scat_source
C C 0.0033 0.0016 'International Tables Vol C Tables 4.2.6.8 and 6.1.1.4'
H H 0.0000 0.0000 'International Tables Vol C Tables 4.2.6.8 and 6.1.1.4'
N N 0.0061 0.0033 'International Tables Vol C Tables 4.2.6.8 and 6.1.1.4'
Zn Zn 0.2839 1.4301 'International Tables Vol C Tables 4.2.6.8 and 6.1.1.4'

loop_
_geom_angle_atom_site_label_1
_geom_angle_atom_site_label_2
_geom_angle_atom_site_label_3
_geom_angle
_geom_angle_site_symmetry_1
_geom_angle_site_symmetry_3
_geom_angle_publ_flag
C2 C1 C4 108.5(5) . . ?
C2 C1 C3 107.5(6) . . ?
C4 C1 C3 107.7(6) . . ?
C2 C1 Zn1 115.3(5) . . ?
C4 C1 Zn1 107.2(4) . . ?
C3 C1 Zn1 110.3(4) . . ?
C1 C2 H2A 109.5 . . ?
C1 C2 H2B 109.5 . . ?
H2A C2 H2B 109.5 . . ?
C1 C2 H2C 109.5 . . ?
H2A C2 H2C 109.5 . . ?
H2B C2 H2C 109.5 . . ?
C1 C3 H3A 109.5 . . ?
C1 C3 H3B 109.5 . . ?
H3A C3 H3B 109.5 . . ?
C1 C3 H3C 109.5 . . ?
H3A C3 H3C 109.5 . . ?
H3B C3 H3C 109.5 . . ?
C1 C4 H4A 109.5 . . ?
C1 C4 H4B 109.5 . . ?
H4A C4 H4B 109.5 . . ?
C1 C4 H4C 109.5 . . ?
H4A C4 H4C 109.5 . . ?
H4B C4 H4C 109.5 . . ?
C7 C5 C6 109.0(6) . . ?
C7 C5 C8 109.6(6) . . ?
C6 C5 C8 108.9(6) . . ?
C7 C5 Zn2 107.7(4) . . ?
C6 C5 Zn2 112.4(4) . . ?
C8 C5 Zn2 109.3(4) . . ?
C5 C6 H6A 109.5 . . ?
C5 C6 H6B 109.5 . . ?
H6A C6 H6B 109.5 . . ?
C5 C6 H6C 109.5 . . ?
H6A C6 H6C 109.5 . . ?
H6B C6 H6C 109.5 . . ?
C5 C7 H7A 109.5 . . ?
C5 C7 H7B 109.5 . . ?
H7A C7 H7B 109.5 . . ?
C5 C7 H7C 109.5 . . ?
H7A C7 H7C 109.5 . . ?
H7B C7 H7C 109.5 . . ?
C5 C8 H8A 109.5 . . ?
C5 C8 H8B 109.5 . . ?
H8A C8 H8B 109.5 . . ?
C5 C8 H8C 109.5 . . ?
H8A C8 H8C 109.5 . . ?
H8B C8 H8C 109.5 . . ?
N1 C9 N2 122.7(5) . . ?
N1 C9 H9 118.7 . . ?
N2 C9 H9 118.7 . . ?
C15 C10 C11 118.9(5) . . ?
C15 C10 N1 121.8(5) . . ?
C11 C10 N1 119.2(5) . . ?
C12 C11 C10 120.7(5) . . ?
C12 C11 H11 119.6 . . ?
C10 C11 H11 119.6 . . ?
C11 C12 C13 120.6(5) . . ?
C11 C12 H12 119.7 . . ?
C13 C12 H12 119.7 . . ?
C14 C13 C12 118.6(5) . . ?
C14 C13 H13 120.7 . . ?
C12 C13 H13 120.7 . . ?
C15 C14 C13 120.5(5) . . ?
C15 C14 H14 119.7 . . ?
C13 C14 H14 119.7 . . ?
C10 C15 C14 120.6(5) . . ?
C10 C15 H15 119.7 . . ?
C14 C15 H15 119.7 . . ?
C21 C16 C17 118.9(6) . . ?
C21 C16 N2 119.7(5) . . ?
C17 C16 N2 121.4(5) . . ?
C16 C17 C18 120.3(6) . . ?
C16 C17 H17 119.8 . . ?
C18 C17 H17 119.8 . . ?
C19 C18 C17 119.3(6) . . ?
C19 C18 H18 120.3 . . ?
C17 C18 H18 120.3 . . ?
C20 C19 C18 120.4(6) . . ?
C20 C19 H19 119.8 . . ?
C18 C19 H19 119.8 . . ?
C19 C20 C21 119.5(6) . . ?
C19 C20 H20 120.3 . . ?
C21 C20 H20 120.3 . . ?
C16 C21 C20 121.6(6) . . ?
C16 C21 H21 119.2 . . ?
C20 C21 H21 119.2 . . ?
N4 C22 N3 121.1(5) . . ?
N4 C22 H22 119.4 . . ?
N3 C22 H22 119.4 . . ?
C28 C23 C24 119.5(6) . . ?
C28 C23 N3 121.3(5) . . ?
C24 C23 N3 119.2(5) . . ?
C25 C24 C23 119.0(6) . . ?
C25 C24 H24 120.5 . . ?
C23 C24 H24 120.5 . . ?
C26 C25 C24 121.5(6) . . ?
C26 C25 H25 119.3 . . ?
C24 C25 H25 119.3 . . ?
C25 C26 C27 119.7(6) . . ?
C25 C26 H26 120.2 . . ?
C27 C26 H26 120.2 . . ?
C28 C27 C26 119.9(6) . . ?
C28 C27 H27 120.1 . . ?
C26 C27 H27 120.1 . . ?
C27 C28 C23 120.4(6) . . ?
C27 C28 H28 119.8 . . ?
C23 C28 H28 119.8 . . ?
C30 C29 C34 119.5(5) . . ?
C30 C29 N4 122.3(5) . . ?
C34 C29 N4 118.2(5) . . ?
C31 C30 C29 119.5(5) . . ?
C31 C30 H30 120.3 . . ?
C29 C30 H30 120.3 . . ?
C32 C31 C30 121.6(6) . . ?
C32 C31 H31 119.2 . . ?
C30 C31 H31 119.2 . . ?
C33 C32 C31 118.6(5) . . ?
C33 C32 H32 120.7 . . ?
C31 C32 H32 120.7 . . ?
C32 C33 C34 122.0(5) . . ?
C32 C33 H33 119.0 . . ?
C34 C33 H33 119.0 . . ?
C33 C34 C29 118.9(5) . . ?
C33 C34 H34 120.5 . . ?
C29 C34 H34 120.5 . . ?
C38 C35 C37 109.8(5) . . ?
C38 C35 C36 107.4(5) . . ?
C37 C35 C36 109.2(5) . . ?
C38 C35 Zn3 108.1(4) . . ?
C37 C35 Zn3 111.4(4) . . ?
C36 C35 Zn3 110.8(4) . . ?
C35 C36 H36A 109.5 . . ?
C35 C36 H36B 109.5 . . ?
H36A C36 H36B 109.5 . . ?
C35 C36 H36C 109.5 . . ?
H36A C36 H36C 109.5 . . ?
H36B C36 H36C 109.5 . . ?
C35 C37 H37A 109.5 . . ?
C35 C37 H37B 109.5 . . ?
H37A C37 H37B 109.5 . . ?
C35 C37 H37C 109.5 . . ?
H37A C37 H37C 109.5 . . ?
H37B C37 H37C 109.5 . . ?
C35 C38 H38A 109.5 . . ?
C35 C38 H38B 109.5 . . ?
H38A C38 H38B 109.5 . . ?
C35 C38 H38C 109.5 . . ?
H38A C38 H38C 109.5 . . ?
H38B C38 H38C 109.5 . . ?
C42 C39 C40 108.6(5) . . ?
C42 C39 C41 108.2(5) . . ?
C40 C39 C41 109.2(5) . . ?
C42 C39 Zn4 109.3(4) . . ?
C40 C39 Zn4 110.5(4) . . ?
C41 C39 Zn4 111.0(4) . . ?
C39 C40 H40A 109.5 . . ?
C39 C40 H40B 109.5 . . ?
H40A C40 H40B 109.5 . . ?
C39 C40 H40C 109.5 . . ?
H40A C40 H40C 109.5 . . ?
H40B C40 H40C 109.5 . . ?
C39 C41 H41A 109.5 . . ?
C39 C41 H41B 109.5 . . ?
H41A C41 H41B 109.5 . . ?
C39 C41 H41C 109.5 . . ?
H41A C41 H41C 109.5 . . ?
H41B C41 H41C 109.5 . . ?
C39 C42 H42A 109.5 . . ?
C39 C42 H42B 109.5 . . ?
H42A C42 H42B 109.5 . . ?
C39 C42 H42C 109.5 . . ?
H42A C42 H42C 109.5 . . ?
H42B C42 H42C 109.5 . . ?
N6 C43 N5 122.7(5) . . ?
N6 C43 H43 118.7 . . ?
N5 C43 H43 118.7 . . ?
C49 C44 C45 119.2(5) . . ?
C49 C44 N5 119.3(5) . . ?
C45 C44 N5 121.4(5) . . ?
C46 C45 C44 120.0(5) . . ?
C46 C45 H45 120.0 . . ?
C44 C45 H45 120.0 . . ?
C47 C46 C45 120.3(6) . . ?
C47 C46 H46 119.8 . . ?
C45 C46 H46 119.8 . . ?
C46 C47 C48 119.8(6) . . ?
C46 C47 H47 120.1 . . ?
C48 C47 H47 120.1 . . ?
C47 C48 C49 120.4(6) . . ?
C47 C48 H48 119.8 . . ?
C49 C48 H48 119.8 . . ?
C48 C49 C44 120.1(6) . . ?
C48 C49 H49 120.0 . . ?
C44 C49 H49 120.0 . . ?
C55 C50 C51 119.4(6) . . ?
C55 C50 N6 120.4(5) . . ?
C51 C50 N6 120.2(5) . . ?
C52 C51 C50 119.9(5) . . ?
C52 C51 H51 120.1 . . ?
C50 C51 H51 120.1 . . ?
C53 C52 C51 121.4(6) . . ?
C53 C52 H52 119.3 . . ?
C51 C52 H52 119.3 . . ?
C52 C53 C54 118.6(6) . . ?
C52 C53 H53 120.7 . . ?
C54 C53 H53 120.7 . . ?
C55 C54 C53 120.4(6) . . ?
C55 C54 H54 119.8 . . ?
C53 C54 H54 119.8 . . ?
C50 C55 C54 120.2(6) . . ?
C50 C55 H55 119.9 . . ?
C54 C55 H55 119.9 . . ?
N8 C56 N7 121.1(5) . . ?
N8 C56 H56 119.4 . . ?
N7 C56 H56 119.4 . . ?
C58 C57 C62 118.2(5) . . ?
C58 C57 N7 120.1(5) . . ?
C62 C57 N7 121.6(5) . . ?
C59 C58 C57 121.1(5) . . ?
C59 C58 H58 119.4 . . ?
C57 C58 H58 119.4 . . ?
C60 C59 C58 120.7(6) . . ?
C60 C59 H59 119.7 . . ?
C58 C59 H59 119.7 . . ?
C59 C60 C61 119.2(6) . . ?
C59 C60 H60 120.4 . . ?
C61 C60 H60 120.4 . . ?
C62 C61 C60 120.4(6) . . ?
C62 C61 H61 119.8 . . ?
C60 C61 H61 119.8 . . ?
C61 C62 C57 120.3(5) . . ?
C61 C62 H62 119.9 . . ?
C57 C62 H62 119.9 . . ?
C68 C63 C64 118.9(5) . . ?
C68 C63 N8 118.8(5) . . ?
C64 C63 N8 122.3(5) . . ?
C63 C64 C65 121.0(6) . . ?
C63 C64 H64 119.5 . . ?
C65 C64 H64 119.5 . . ?
C64 C65 C66 119.8(6) . . ?
C64 C65 H65 120.1 . . ?
C66 C65 H65 120.1 . . ?
C67 C66 C65 119.1(6) . . ?
C67 C66 H66 120.5 . . ?
C65 C66 H66 120.5 . . ?
C66 C67 C68 120.9(6) . . ?
C66 C67 H67 119.5 . . ?
C68 C67 H67 119.5 . . ?
C63 C68 C67 120.3(6) . . ?
C63 C68 H68 119.8 . . ?
C67 C68 H68 119.8 . . ?
C72 C69 C71 108.5(5) . . ?
C72 C69 C70 108.3(5) . . ?
C71 C69 C70 108.6(5) . . ?
C72 C69 Zn5 108.4(4) . . ?
C71 C69 Zn5 113.3(4) . . ?
C70 C69 Zn5 109.6(4) . . ?
C69 C70 H70A 109.5 . . ?
C69 C70 H70B 109.5 . . ?
H70A C70 H70B 109.5 . . ?
C69 C70 H70C 109.5 . . ?
H70A C70 H70C 109.5 . . ?
H70B C70 H70C 109.5 . . ?
C69 C71 H71A 109.5 . . ?
C69 C71 H71B 109.5 . . ?
H71A C71 H71B 109.5 . . ?
C69 C71 H71C 109.5 . . ?
H71A C71 H71C 109.5 . . ?
H71B C71 H71C 109.5 . . ?
C69 C72 H72A 109.5 . . ?
C69 C72 H72B 109.5 . . ?
H72A C72 H72B 109.5 . . ?
C69 C72 H72C 109.5 . . ?
H72A C72 H72C 109.5 . . ?
H72B C72 H72C 109.5 . . ?
C74 C73 C76 110.0(5) . . ?
C74 C73 C75 108.2(5) . . ?
C76 C73 C75 108.5(5) . . ?
C74 C73 Zn6 109.6(4) . . ?
C76 C73 Zn6 110.7(4) . . ?
C75 C73 Zn6 109.8(4) . . ?
C73 C74 H74A 109.5 . . ?
C73 C74 H74B 109.5 . . ?
H74A C74 H74B 109.5 . . ?
C73 C74 H74C 109.5 . . ?
H74A C74 H74C 109.5 . . ?
H74B C74 H74C 109.5 . . ?
C73 C75 H75A 109.5 . . ?
C73 C75 H75B 109.5 . . ?
H75A C75 H75B 109.5 . . ?
C73 C75 H75C 109.5 . . ?
H75A C75 H75C 109.5 . . ?
H75B C75 H75C 109.5 . . ?
C73 C76 H76A 109.5 . . ?
C73 C76 H76B 109.5 . . ?
H76A C76 H76B 109.5 . . ?
C73 C76 H76C 109.5 . . ?
H76A C76 H76C 109.5 . . ?
H76B C76 H76C 109.5 . . ?
N9 C77 N10 122.2(5) . . ?
N9 C77 H77 118.9 . . ?
N10 C77 H77 118.9 . . ?
C79 C78 C83 119.5(5) . . ?
C79 C78 N9 119.1(5) . . ?
C83 C78 N9 121.5(5) . . ?
C78 C79 C80 119.7(6) . . ?
C78 C79 H79 120.2 . . ?
C80 C79 H79 120.2 . . ?
C81 C80 C79 121.1(7) . . ?
C81 C80 H80 119.4 . . ?
C79 C80 H80 119.4 . . ?
C80 C81 C82 119.7(6) . . ?
C80 C81 H81 120.2 . . ?
C82 C81 H81 120.2 . . ?
C81 C82 C83 120.8(7) . . ?
C81 C82 H82 119.6 . . ?
C83 C82 H82 119.6 . . ?
C78 C83 C82 119.2(6) . . ?
C78 C83 H83 120.4 . . ?
C82 C83 H83 120.4 . . ?
C89 C84 C85 119.0(5) . . ?
C89 C84 N10 120.3(5) . . ?
C85 C84 N10 120.7(5) . . ?
C84 C85 C86 119.7(5) . . ?
C84 C85 H85 120.1 . . ?
C86 C85 H85 120.1 . . ?
C87 C86 C85 120.9(6) . . ?
C87 C86 H86 119.6 . . ?
C85 C86 H86 119.6 . . ?
C86 C87 C88 119.3(6) . . ?
C86 C87 H87 120.4 . . ?
C88 C87 H87 120.4 . . ?
C89 C88 C87 120.2(6) . . ?
C89 C88 H88 119.9 . . ?
C87 C88 H88 119.9 . . ?
C88 C89 C84 120.8(6) . . ?
C88 C89 H89 119.6 . . ?
C84 C89 H89 119.6 . . ?
N11 C90 N12 121.5(5) . . ?
N11 C90 H90 119.3 . . ?
N12 C90 H90 119.3 . . ?
C96 C91 C92 118.8(5) . . ?
C96 C91 N11 121.0(5) . . ?
C92 C91 N11 120.1(5) . . ?
C93 C92 C91 119.4(5) . . ?
C93 C92 H92 120.3 . . ?
C91 C92 H92 120.3 . . ?
C94 C93 C92 121.0(5) . . ?
C94 C93 H93 119.5 . . ?
C92 C93 H93 119.5 . . ?
C93 C94 C95 120.1(6) . . ?
C93 C94 H94 119.9 . . ?
C95 C94 H94 119.9 . . ?
C94 C95 C96 119.9(6) . . ?
C94 C95 H95 120.0 . . ?
C96 C95 H95 120.0 . . ?
C91 C96 C95 120.7(5) . . ?
C91 C96 H96 119.6 . . ?
C95 C96 H96 119.6 . . ?
C98 C97 C102 120.1(5) . . ?
C98 C97 N12 118.2(5) . . ?
C102 C97 N12 121.7(5) . . ?
C97 C98 C99 119.7(6) . . ?
C97 C98 H98 120.2 . . ?
C99 C98 H98 120.2 . . ?
C100 C99 C98 120.6(6) . . ?
C100 C99 H99 119.7 . . ?
C98 C99 H99 119.7 . . ?
C99 C100 C101 119.4(6) . . ?
C99 C100 H100 120.3 . . ?
C101 C100 H100 120.3 . . ?
C100 C101 C102 120.3(6) . . ?
C100 C101 H101 119.9 . . ?
C102 C101 H101 119.9 . . ?
C97 C102 C101 119.9(6) . . ?
C97 C102 H102 120.1 . . ?
C101 C102 H102 120.1 . . ?
C106 C103 C104 109.4(5) . . ?
C106 C103 C105 108.1(5) . . ?
C104 C103 C105 108.1(5) . . ?
C106 C103 Zn7 114.9(4) . . ?
C104 C103 Zn7 109.8(4) . . ?
C105 C103 Zn7 106.3(4) . . ?
C103 C104 H10A 109.5 . . ?
C103 C104 H10B 109.5 . . ?
H10A C104 H10B 109.5 . . ?
C103 C104 H10C 109.5 . . ?
H10A C104 H10C 109.5 . . ?
H10B C104 H10C 109.5 . . ?
C103 C105 H10D 109.5 . . ?
C103 C105 H10E 109.5 . . ?
H10D C105 H10E 109.5 . . ?
C103 C105 H10F 109.5 . . ?
H10D C105 H10F 109.5 . . ?
H10E C105 H10F 109.5 . . ?
C103 C106 H10G 109.5 . . ?
C103 C106 H10H 109.5 . . ?
H10G C106 H10H 109.5 . . ?
C103 C106 H10I 109.5 . . ?
H10G C106 H10I 109.5 . . ?
H10H C106 H10I 109.5 . . ?
C108 C107 C109 108.7(5) . . ?
C108 C107 C110 107.1(5) . . ?
C109 C107 C110 108.5(6) . . ?
C108 C107 Zn8 112.8(4) . . ?
C109 C107 Zn8 109.2(4) . . ?
C110 C107 Zn8 110.3(4) . . ?
C107 C108 H10J 109.5 . . ?
C107 C108 H10K 109.5 . . ?
H10J C108 H10K 109.5 . . ?
C107 C108 H10L 109.5 . . ?
H10J C108 H10L 109.5 . . ?
H10K C108 H10L 109.5 . . ?
C107 C109 H10M 109.5 . . ?
C107 C109 H10N 109.5 . . ?
H10M C109 H10N 109.5 . . ?
C107 C109 H10O 109.5 . . ?
H10M C109 H10O 109.5 . . ?
H10N C109 H10O 109.5 . . ?
C107 C110 H11A 109.5 . . ?
C107 C110 H11B 109.5 . . ?
H11A C110 H11B 109.5 . . ?
C107 C110 H11C 109.5 . . ?
H11A C110 H11C 109.5 . . ?
H11B C110 H11C 109.5 . . ?
N14 C111 N13 121.5(5) . . ?
N14 C111 H111 119.2 . . ?
N13 C111 H111 119.2 . . ?
C113 C112 C117 119.9(5) . . ?
C113 C112 N13 119.5(5) . . ?
C117 C112 N13 120.5(5) . . ?
C112 C113 C114 119.7(6) . . ?
C112 C113 H113 120.2 . . ?
C114 C113 H113 120.2 . . ?
C115 C114 C113 120.4(6) . . ?
C115 C114 H114 119.8 . . ?
C113 C114 H114 119.8 . . ?
C116 C115 C114 119.8(6) . . ?
C116 C115 H115 120.1 . . ?
C114 C115 H115 120.1 . . ?
C115 C116 C117 120.2(6) . . ?
C115 C116 H116 119.9 . . ?
C117 C116 H116 119.9 . . ?
C116 C117 C112 120.0(5) . . ?
C116 C117 H117 120.0 . . ?
C112 C117 H117 120.0 . . ?
C123 C118 C119 118.6(5) . . ?
C123 C118 N14 123.0(5) . . ?
C119 C118 N14 118.2(5) . . ?
C120 C119 C118 121.0(6) . . ?
C120 C119 H119 119.5 . . ?
C118 C119 H119 119.5 . . ?
C119 C120 C121 120.3(6) . . ?
C119 C120 H120 119.8 . . ?
C121 C120 H120 119.8 . . ?
C120 C121 C122 119.5(5) . . ?
C120 C121 H121 120.3 . . ?
C122 C121 H121 120.3 . . ?
C123 C122 C121 119.7(6) . . ?
C123 C122 H122 120.1 . . ?
C121 C122 H122 120.1 . . ?
C122 C123 C118 120.7(6) . . ?
C122 C123 H123 119.7 . . ?
C118 C123 H123 119.7 . . ?
N15 C124 N16 122.0(5) . . ?
N15 C124 H124 119.0 . . ?
N16 C124 H124 119.0 . . ?
C130 C125 C126 118.7(5) . . ?
C130 C125 N15 119.4(5) . . ?
C126 C125 N15 121.7(5) . . ?
C125 C126 C127 119.9(6) . . ?
C125 C126 H126 120.0 . . ?
C127 C126 H126 120.0 . . ?
C128 C127 C126 121.1(6) . . ?
C128 C127 H127 119.4 . . ?
C126 C127 H127 119.4 . . ?
C127 C128 C129 119.1(6) . . ?
C127 C128 H128 120.4 . . ?
C129 C128 H128 120.4 . . ?
C128 C129 C130 119.9(6) . . ?
C128 C129 H129 120.1 . . ?
C130 C129 H129 120.1 . . ?
C125 C130 C129 121.1(6) . . ?
C125 C130 H130 119.4 . . ?
C129 C130 H130 119.4 . . ?
C132 C131 C136 118.4(6) . . ?
C132 C131 N16 123.0(5) . . ?
C136 C131 N16 118.6(5) . . ?
C133 C132 C131 120.5(5) . . ?
C133 C132 H132 119.8 . . ?
C131 C132 H132 119.8 . . ?
C134 C133 C132 120.8(6) . . ?
C134 C133 H133 119.6 . . ?
C132 C133 H133 119.6 . . ?
C133 C134 C135 119.2(6) . . ?
C133 C134 H134 120.4 . . ?
C135 C134 H134 120.4 . . ?
C136 C135 C134 120.0(6) . . ?
C136 C135 H135 120.0 . . ?
C134 C135 H135 120.0 . . ?
C135 C136 C131 120.9(6) . . ?
C135 C136 H136 119.5 . . ?
C131 C136 H136 119.5 . . ?
C9 N1 C10 117.5(5) . . ?
C9 N1 Zn1 122.3(4) . . ?
C10 N1 Zn1 119.9(4) . . ?
C9 N2 C16 117.6(5) . . ?
C9 N2 Zn2 120.1(4) . . ?
C16 N2 Zn2 120.9(4) . . ?
C22 N3 C23 115.1(5) . . ?
C22 N3 Zn1 121.0(4) . . ?
C23 N3 Zn1 122.2(4) . . ?
C22 N4 C29 119.1(5) . . ?
C22 N4 Zn2 116.7(4) . . ?
C29 N4 Zn2 123.7(4) . . ?
C43 N5 C44 116.6(5) . . ?
C43 N5 Zn3 116.2(4) . . ?
C44 N5 Zn3 126.0(4) . . ?
C43 N6 C50 116.0(5) . . ?
C43 N6 Zn4 121.4(4) . . ?
C50 N6 Zn4 121.3(4) . . ?
C56 N7 C57 116.4(5) . . ?
C56 N7 Zn3 123.1(4) . . ?
C57 N7 Zn3 118.6(4) . . ?
C56 N8 C63 118.7(5) . . ?
C56 N8 Zn4 115.6(4) . . ?
C63 N8 Zn4 124.9(4) . . ?
C77 N9 C78 118.5(5) . . ?
C77 N9 Zn5 116.6(4) . . ?
C78 N9 Zn5 124.1(4) . . ?
C77 N10 C84 116.4(5) . . ?
C77 N10 Zn6 120.6(4) . . ?
C84 N10 Zn6 121.7(4) . . ?
C90 N11 C91 116.9(5) . . ?
C90 N11 Zn5 119.9(4) . . ?
C91 N11 Zn5 122.5(4) . . ?
C90 N12 C97 119.2(5) . . ?
C90 N12 Zn6 114.4(4) . . ?
C97 N12 Zn6 125.0(4) . . ?
C111 N13 C112 117.6(5) . . ?
C111 N13 Zn7 121.0(4) . . ?
C112 N13 Zn7 120.7(4) . . ?
C111 N14 C118 121.1(5) . . ?
C111 N14 Zn8 115.5(4) . . ?
C118 N14 Zn8 123.0(4) . . ?
C124 N15 C125 118.8(5) . . ?
C124 N15 Zn7 121.1(4) . . ?
C125 N15 Zn7 119.9(4) . . ?
C124 N16 C131 117.6(5) . . ?
C124 N16 Zn8 120.3(4) . . ?
C131 N16 Zn8 120.8(4) . . ?
N3 Zn1 C1 137.8(2) . . ?
N3 Zn1 N1 105.22(19) . . ?
C1 Zn1 N1 116.8(2) . . ?
N3 Zn1 Zn2 71.64(14) . . ?
C1 Zn1 Zn2 114.59(19) . . ?
N1 Zn1 Zn2 74.84(13) . . ?
N2 Zn2 C5 138.9(2) . . ?
N2 Zn2 N4 101.24(19) . . ?
C5 Zn2 N4 119.8(2) . . ?
N2 Zn2 Zn1 76.29(14) . . ?
C5 Zn2 Zn1 114.67(18) . . ?
N4 Zn2 Zn1 75.59(13) . . ?
N7 Zn3 C35 133.4(2) . . ?
N7 Zn3 N5 104.20(19) . . ?
C35 Zn3 N5 122.4(2) . . ?
N7 Zn3 Zn4 70.72(14) . . ?
C35 Zn3 Zn4 117.44(18) . . ?
N5 Zn3 Zn4 75.94(13) . . ?
C39 Zn4 N6 131.7(2) . . ?
C39 Zn4 N8 123.4(2) . . ?
N6 Zn4 N8 104.79(19) . . ?
C39 Zn4 Zn3 117.43(17) . . ?
N6 Zn4 Zn3 72.02(14) . . ?
N8 Zn4 Zn3 76.94(14) . . ?
C69 Zn5 N11 128.8(2) . . ?
C69 Zn5 N9 124.0(2) . . ?
N11 Zn5 N9 106.69(19) . . ?
C69 Zn5 Zn6 113.06(18) . . ?
N11 Zn5 Zn6 70.62(14) . . ?
N9 Zn5 Zn6 75.62(13) . . ?
N10 Zn6 C73 132.3(2) . . ?
N10 Zn6 N12 104.19(19) . . ?
C73 Zn6 N12 123.5(2) . . ?
N10 Zn6 Zn5 72.32(15) . . ?
C73 Zn6 Zn5 119.00(18) . . ?
N12 Zn6 Zn5 74.69(13) . . ?
C103 Zn7 N13 138.4(2) . . ?
C103 Zn7 N15 117.2(2) . . ?
N13 Zn7 N15 104.27(19) . . ?
C103 Zn7 Zn8 115.35(17) . . ?
N13 Zn7 Zn8 71.55(14) . . ?
N15 Zn7 Zn8 74.69(13) . . ?
C107 Zn8 N16 137.7(2) . . ?
C107 Zn8 N14 120.6(2) . . ?
N16 Zn8 N14 101.44(19) . . ?
C107 Zn8 Zn7 115.86(18) . . ?
N16 Zn8 Zn7 76.22(14) . . ?
N14 Zn8 Zn7 75.97(13) . . ?

loop_
_geom_bond_atom_site_label_1
_geom_bond_atom_site_label_2
_geom_bond_distance
_geom_bond_site_symmetry_2
_geom_bond_publ_flag
C1 C2 1.511(9) . ?
C1 C4 1.526(9) . ?
C1 C3 1.556(9) . ?
C1 Zn1 1.991(6) . ?
C2 H2A 0.9800 . ?
C2 H2B 0.9800 . ?
C2 H2C 0.9800 . ?
C3 H3A 0.9800 . ?
C3 H3B 0.9800 . ?
C3 H3C 0.9800 . ?
C4 H4A 0.9800 . ?
C4 H4B 0.9800 . ?
C4 H4C 0.9800 . ?
C5 C7 1.523(9) . ?
C5 C6 1.525(8) . ?
C5 C8 1.527(9) . ?
C5 Zn2 1.998(6) . ?
C6 H6A 0.9800 . ?
C6 H6B 0.9800 . ?
C6 H6C 0.9800 . ?
C7 H7A 0.9800 . ?
C7 H7B 0.9800 . ?
C7 H7C 0.9800 . ?
C8 H8A 0.9800 . ?
C8 H8B 0.9800 . ?
C8 H8C 0.9800 . ?
C9 N1 1.312(7) . ?
C9 N2 1.335(7) . ?
C9 H9 0.9500 . ?
C10 C15 1.386(8) . ?
C10 C11 1.398(8) . ?
C10 N1 1.416(7) . ?
C11 C12 1.379(8) . ?
C11 H11 0.9500 . ?
C12 C13 1.397(8) . ?
C12 H12 0.9500 . ?
C13 C14 1.397(8) . ?
C13 H13 0.9500 . ?
C14 C15 1.391(8) . ?
C14 H14 0.9500 . ?
C15 H15 0.9500 . ?
C16 C21 1.369(8) . ?
C16 C17 1.393(8) . ?
C16 N2 1.420(7) . ?
C17 C18 1.407(8) . ?
C17 H17 0.9500 . ?
C18 C19 1.389(9) . ?
C18 H18 0.9500 . ?
C19 C20 1.374(9) . ?
C19 H19 0.9500 . ?
C20 C21 1.398(8) . ?
C20 H20 0.9500 . ?
C21 H21 0.9500 . ?
C22 N4 1.320(7) . ?
C22 N3 1.341(7) . ?
C22 H22 0.9500 . ?
C23 C28 1.397(9) . ?
C23 C24 1.405(8) . ?
C23 N3 1.428(7) . ?
C24 C25 1.398(9) . ?
C24 H24 0.9500 . ?
C25 C26 1.373(10) . ?
C25 H25 0.9500 . ?
C26 C27 1.398(9) . ?
C26 H26 0.9500 . ?
C27 C28 1.394(8) . ?
C27 H27 0.9500 . ?
C28 H28 0.9500 . ?
C29 C30 1.394(8) . ?
C29 C34 1.408(8) . ?
C29 N4 1.416(7) . ?
C30 C31 1.388(8) . ?
C30 H30 0.9500 . ?
C31 C32 1.382(8) . ?
C31 H31 0.9500 . ?
C32 C33 1.372(8) . ?
C32 H32 0.9500 . ?
C33 C34 1.387(8) . ?
C33 H33 0.9500 . ?
C34 H34 0.9500 . ?
C35 C38 1.525(9) . ?
C35 C37 1.525(8) . ?
C35 C36 1.534(8) . ?
C35 Zn3 1.989(5) . ?
C36 H36A 0.9800 . ?
C36 H36B 0.9800 . ?
C36 H36C 0.9800 . ?
C37 H37A 0.9800 . ?
C37 H37B 0.9800 . ?
C37 H37C 0.9800 . ?
C38 H38A 0.9800 . ?
C38 H38B 0.9800 . ?
C38 H38C 0.9800 . ?
C39 C42 1.523(8) . ?
C39 C40 1.524(8) . ?
C39 C41 1.535(8) . ?
C39 Zn4 1.971(5) . ?
C40 H40A 0.9800 . ?
C40 H40B 0.9800 . ?
C40 H40C 0.9800 . ?
C41 H41A 0.9800 . ?
C41 H41B 0.9800 . ?
C41 H41C 0.9800 . ?
C42 H42A 0.9800 . ?
C42 H42B 0.9800 . ?
C42 H42C 0.9800 . ?
C43 N6 1.312(7) . ?
C43 N5 1.332(7) . ?
C43 H43 0.9500 . ?
C44 C49 1.392(8) . ?
C44 C45 1.406(8) . ?
C44 N5 1.410(7) . ?
C45 C46 1.390(8) . ?
C45 H45 0.9500 . ?
C46 C47 1.386(9) . ?
C46 H46 0.9500 . ?
C47 C48 1.389(9) . ?
C47 H47 0.9500 . ?
C48 C49 1.392(8) . ?
C48 H48 0.9500 . ?
C49 H49 0.9500 . ?
C50 C55 1.385(8) . ?
C50 C51 1.394(8) . ?
C50 N6 1.435(7) . ?
C51 C52 1.378(8) . ?
C51 H51 0.9500 . ?
C52 C53 1.377(8) . ?
C52 H52 0.9500 . ?
C53 C54 1.401(9) . ?
C53 H53 0.9500 . ?
C54 C55 1.386(9) . ?
C54 H54 0.9500 . ?
C55 H55 0.9500 . ?
C56 N8 1.322(7) . ?
C56 N7 1.340(7) . ?
C56 H56 0.9500 . ?
C57 C58 1.398(8) . ?
C57 C62 1.403(7) . ?
C57 N7 1.415(7) . ?
C58 C59 1.389(8) . ?
C58 H58 0.9500 . ?
C59 C60 1.377(8) . ?
C59 H59 0.9500 . ?
C60 C61 1.403(8) . ?
C60 H60 0.9500 . ?
C61 C62 1.396(8) . ?
C61 H61 0.9500 . ?
C62 H62 0.9500 . ?
C63 C68 1.389(8) . ?
C63 C64 1.393(8) . ?
C63 N8 1.404(7) . ?
C64 C65 1.394(9) . ?
C64 H64 0.9500 . ?
C65 C66 1.401(10) . ?
C65 H65 0.9500 . ?
C66 C67 1.382(10) . ?
C66 H66 0.9500 . ?
C67 C68 1.395(9) . ?
C67 H67 0.9500 . ?
C68 H68 0.9500 . ?
C69 C72 1.527(8) . ?
C69 C71 1.530(8) . ?
C69 C70 1.532(8) . ?
C69 Zn5 1.982(5) . ?
C70 H70A 0.9800 . ?
C70 H70B 0.9800 . ?
C70 H70C 0.9800 . ?
C71 H71A 0.9800 . ?
C71 H71B 0.9800 . ?
C71 H71C 0.9800 . ?
C72 H72A 0.9800 . ?
C72 H72B 0.9800 . ?
C72 H72C 0.9800 . ?
C73 C74 1.514(8) . ?
C73 C76 1.523(8) . ?
C73 C75 1.542(8) . ?
C73 Zn6 2.001(5) . ?
C74 H74A 0.9800 . ?
C74 H74B 0.9800 . ?
C74 H74C 0.9800 . ?
C75 H75A 0.9800 . ?
C75 H75B 0.9800 . ?
C75 H75C 0.9800 . ?
C76 H76A 0.9800 . ?
C76 H76B 0.9800 . ?
C76 H76C 0.9800 . ?
C77 N9 1.318(7) . ?
C77 N10 1.330(7) . ?
C77 H77 0.9500 . ?
C78 C79 1.392(8) . ?
C78 C83 1.400(8) . ?
C78 N9 1.413(7) . ?
C79 C80 1.396(9) . ?
C79 H79 0.9500 . ?
C80 C81 1.366(11) . ?
C80 H80 0.9500 . ?
C81 C82 1.377(11) . ?
C81 H81 0.9500 . ?
C82 C83 1.402(8) . ?
C82 H82 0.9500 . ?
C83 H83 0.9500 . ?
C84 C89 1.397(8) . ?
C84 C85 1.402(8) . ?
C84 N10 1.422(7) . ?
C85 C86 1.405(8) . ?
C85 H85 0.9500 . ?
C86 C87 1.386(9) . ?
C86 H86 0.9500 . ?
C87 C88 1.399(9) . ?
C87 H87 0.9500 . ?
C88 C89 1.391(8) . ?
C88 H88 0.9500 . ?
C89 H89 0.9500 . ?
C90 N11 1.315(7) . ?
C90 N12 1.320(8) . ?
C90 H90 0.9500 . ?
C91 C96 1.387(8) . ?
C91 C92 1.408(8) . ?
C91 N11 1.422(7) . ?
C92 C93 1.401(8) . ?
C92 H92 0.9500 . ?
C93 C94 1.357(9) . ?
C93 H93 0.9500 . ?
C94 C95 1.388(9) . ?
C94 H94 0.9500 . ?
C95 C96 1.391(8) . ?
C95 H95 0.9500 . ?
C96 H96 0.9500 . ?
C97 C98 1.374(8) . ?
C97 C102 1.383(8) . ?
C97 N12 1.427(7) . ?
C98 C99 1.394(8) . ?
C98 H98 0.9500 . ?
C99 C100 1.375(9) . ?
C99 H99 0.9500 . ?
C100 C101 1.382(9) . ?
C100 H100 0.9500 . ?
C101 C102 1.388(8) . ?
C101 H101 0.9500 . ?
C102 H102 0.9500 . ?
C103 C106 1.532(8) . ?
C103 C104 1.534(8) . ?
C103 C105 1.547(8) . ?
C103 Zn7 1.987(6) . ?
C104 H10A 0.9800 . ?
C104 H10B 0.9800 . ?
C104 H10C 0.9800 . ?
C105 H10D 0.9800 . ?
C105 H10E 0.9800 . ?
C105 H10F 0.9800 . ?
C106 H10G 0.9800 . ?
C106 H10H 0.9800 . ?
C106 H10I 0.9800 . ?
C107 C108 1.534(8) . ?
C107 C109 1.541(8) . ?
C107 C110 1.552(9) . ?
C107 Zn8 1.977(6) . ?
C108 H10J 0.9800 . ?
C108 H10K 0.9800 . ?
C108 H10L 0.9800 . ?
C109 H10M 0.9800 . ?
C109 H10N 0.9800 . ?
C109 H10O 0.9800 . ?
C110 H11A 0.9800 . ?
C110 H11B 0.9800 . ?
C110 H11C 0.9800 . ?
C111 N14 1.319(7) . ?
C111 N13 1.323(7) . ?
C111 H111 0.9500 . ?
C112 C113 1.385(8) . ?
C112 C117 1.404(8) . ?
C112 N13 1.430(7) . ?
C113 C114 1.403(8) . ?
C113 H113 0.9500 . ?
C114 C115 1.388(9) . ?
C114 H114 0.9500 . ?
C115 C116 1.388(8) . ?
C115 H115 0.9500 . ?
C116 C117 1.391(8) . ?
C116 H116 0.9500 . ?
C117 H117 0.9500 . ?
C118 C123 1.394(8) . ?
C118 C119 1.398(8) . ?
C118 N14 1.409(7) . ?
C119 C120 1.376(8) . ?
C119 H119 0.9500 . ?
C120 C121 1.386(8) . ?
C120 H120 0.9500 . ?
C121 C122 1.404(9) . ?
C121 H121 0.9500 . ?
C122 C123 1.388(8) . ?
C122 H122 0.9500 . ?
C123 H123 0.9500 . ?
C124 N15 1.322(7) . ?
C124 N16 1.322(7) . ?
C124 H124 0.9500 . ?
C125 C130 1.378(8) . ?
C125 C126 1.391(8) . ?
C125 N15 1.407(7) . ?
C126 C127 1.395(8) . ?
C126 H126 0.9500 . ?
C127 C128 1.369(9) . ?
C127 H127 0.9500 . ?
C128 C129 1.390(9) . ?
C128 H128 0.9500 . ?
C129 C130 1.391(8) . ?
C129 H129 0.9500 . ?
C130 H130 0.9500 . ?
C131 C132 1.395(8) . ?
C131 C136 1.407(8) . ?
C131 N16 1.420(7) . ?
C132 C133 1.390(8) . ?
C132 H132 0.9500 . ?
C133 C134 1.386(9) . ?
C133 H133 0.9500 . ?
C134 C135 1.402(9) . ?
C134 H134 0.9500 . ?
C135 C136 1.383(8) . ?
C135 H135 0.9500 . ?
C136 H136 0.9500 . ?
N1 Zn1 2.034(5) . ?
N2 Zn2 1.987(5) . ?
N3 Zn1 1.980(5) . ?
N4 Zn2 2.034(5) . ?
N5 Zn3 2.012(4) . ?
N6 Zn4 1.990(5) . ?
N7 Zn3 1.987(5) . ?
N8 Zn4 2.014(5) . ?
N9 Zn5 2.023(5) . ?
N10 Zn6 1.994(5) . ?
N11 Zn5 2.006(5) . ?
N12 Zn6 2.046(4) . ?
N13 Zn7 1.991(5) . ?
N14 Zn8 2.035(4) . ?
N15 Zn7 2.039(5) . ?
N16 Zn8 1.988(5) . ?
Zn1 Zn2 3.0379(10) . ?
Zn3 Zn4 3.0376(10) . ?
Zn5 Zn6 3.0268(10) . ?
Zn7 Zn8 3.0094(10) . ?
